data_7134734
loop_
_publ_author_name
'Huerfano, I. J.'
'Gorobets, Evgueni'
'Zhou, Wen'
'Piers, Warren E.'
'Van Humbeck, Jeffrey F.'
'Derksen, Darren J.'

_publ_section_title
;
 Development of electronically tuneable N-heterocyclic borates.
;
_journal_issue 57
_journal_name_full 'Chemical communications (Cambridge, England)'
_journal_page_first 10610
_journal_page_last 10613
_journal_paper_doi 10.1039/d5cc01578b
_journal_volume 61
_journal_year 2025
_chemical_formula_moiety 'C52 H81 B N4, C51 H81 B2 N4, C H2 Cl2'
_chemical_formula_sum 'C104 H164 B3 Cl2 N8'
_chemical_formula_weight 1629.75
_space_group_crystal_system monoclinic
_space_group_IT_number 7
_space_group_name_Hall 'P -2yc'
_space_group_name_H-M_alt 'P 1 c 1'
_atom_sites_solution_hydrogens geom
_audit_creation_date 2025-04-29
_audit_creation_method
;
Olex2 1.5
(compiled 2025.04.05 svn.rf049d14d for OlexSys, GUI svn.r7224)
;
_audit_update_record
;
2025-04-30 deposited with the CCDC.	2025-06-12 downloaded from the CCDC.
;
_cell_angle_alpha 90
_cell_angle_beta 104.244(5)
_cell_angle_gamma 90
_cell_formula_units_Z 2
_cell_length_a 14.1177(9)
_cell_length_b 18.5164(13)
_cell_length_c 20.8008(14)
_cell_measurement_reflns_used 9866
_cell_measurement_temperature 173.15
_cell_measurement_theta_max 72.49
_cell_measurement_theta_min 3.23
_cell_volume 5270.3(6)
_computing_molecular_graphics 'Olex2 1.5 (Dolomanov et al., 2009)'
_computing_publication_material 'Olex2 1.5 (Dolomanov et al., 2009)'
_computing_structure_refinement 'SHELXL 2018/3 (Sheldrick, 2015)'
_computing_structure_solution 'SHELXT 2014/5 (Sheldrick, 2014)'
_diffrn_ambient_temperature 173.15
_diffrn_measured_fraction_theta_full 1.000
_diffrn_measured_fraction_theta_max 0.993
_diffrn_measurement_device_type 'Bruker APEX-II CCD'
_diffrn_measurement_method '\f and \w scans'
_diffrn_radiation_type CuK\a
_diffrn_radiation_wavelength 1.54178
_diffrn_reflns_av_R_equivalents 0.0842
_diffrn_reflns_av_unetI/netI 0.0875
_diffrn_reflns_Laue_measured_fraction_full 1.000
_diffrn_reflns_Laue_measured_fraction_max 0.993
_diffrn_reflns_limit_h_max 17
_diffrn_reflns_limit_h_min -17
_diffrn_reflns_limit_k_max 22
_diffrn_reflns_limit_k_min -22
_diffrn_reflns_limit_l_max 25
_diffrn_reflns_limit_l_min -25
_diffrn_reflns_number 59525
_diffrn_reflns_point_group_measured_fraction_full 0.911
_diffrn_reflns_point_group_measured_fraction_max 0.891
_diffrn_reflns_theta_full 67.679
_diffrn_reflns_theta_max 72.511
_diffrn_reflns_theta_min 2.386
_diffrn_source_current 0.64
_diffrn_source_power 0.0285824
_diffrn_source_voltage 44.66
_diffrn_standards_number 0
_exptl_absorpt_coefficient_mu 0.890
_exptl_absorpt_correction_T_max 0.7536
_exptl_absorpt_correction_T_min 0.6243
_exptl_absorpt_correction_type multi-scan
_exptl_absorpt_process_details
;
SADABS-2016/2 (Bruker,2016/2) was used for absorption correction.
wR2(int) was 0.1124 before and 0.0831 after correction.
The Ratio of minimum to maximum transmission is 0.8284.
The \l/2 correction factor is Not present.
;
_exptl_crystal_colour Colorless
_exptl_crystal_density_diffrn 1.027
_exptl_crystal_description Block
_exptl_crystal_F_000 1786
_exptl_crystal_size_max 0.178
_exptl_crystal_size_mid 0.117
_exptl_crystal_size_min 0.046
_refine_diff_density_max 1.239
_refine_diff_density_min -0.337
_refine_diff_density_rms 0.090
_refine_ls_abs_structure_details
;
 Flack x determined using 4151 quotients [(I+)-(I-)]/[(I+)+(I-)]
 (Parsons, Flack and Wagner, Acta Cryst. B69 (2013) 249-259).
;
_refine_ls_abs_structure_Flack 0.106(19)
_refine_ls_extinction_method none
_refine_ls_goodness_of_fit_ref 1.040
_refine_ls_hydrogen_treatment constr
_refine_ls_matrix_type full
_refine_ls_number_parameters 1280
_refine_ls_number_reflns 18637
_refine_ls_number_restraints 420
_refine_ls_restrained_S_all 1.037
_refine_ls_R_factor_all 0.1178
_refine_ls_R_factor_gt 0.0907
_refine_ls_shift/su_max 0.000
_refine_ls_shift/su_mean 0.000
_refine_ls_structure_factor_coef Fsqd
_refine_ls_weighting_details 'w=1/[\s^2^(Fo^2^)+(0.2000P)^2^] where P=(Fo^2^+2Fc^2^)/3'
_refine_ls_weighting_scheme calc
_refine_ls_wR_factor_gt 0.2581
_refine_ls_wR_factor_ref 0.2905
_reflns_Friedel_coverage 0.793
_reflns_Friedel_fraction_full 0.822
_reflns_Friedel_fraction_max 0.789
_reflns_number_gt 13385
_reflns_number_total 18637
_reflns_threshold_expression 'I > 2\s(I)'
_cod_data_source_file d5cc01578b2.cif
_cod_data_source_block 20240428hbpyr4_0m_a
_cod_depositor_comments 'Adding full bibliography for 7134731--7134734.cif.'
_cod_original_sg_symbol_H-M Pc
_cod_database_code 7134734
_shelx_shelxl_version_number 2018/3
_shelx_space_group_comment
;
The symmetry employed for this shelxl refinement is uniquely defined
by the following loop, which should always be used as a source of
symmetry information in preference to the above space-group names.
They are only intended as comments.
;
_shelx_estimated_absorpt_t_max 0.960
_shelx_estimated_absorpt_t_min 0.858
_olex2_refinement_description
;
1. Fixed Uiso
 At 1.2 times of:
  All C(H) groups, All C(H,H) groups, All N(H) groups
 At 1.5 times of:
  All C(H,H,H) groups, All C(H,H,H,H,H,H) groups
2. Restrained distances
 C109-Cl5 = C109-Cl6 = C110-Cl8
 1.75 with sigma of 0.02
 Cl5-Cl6
 3 with sigma of 0.02
3. Uiso/Uaniso restraints and constraints
Cl4 \\sim Cl9 \\sim Cl3 \\sim Cl1 \\sim Cl5 \\sim Cl6 \\sim Cl2 \\sim Cl8 \\sim
C109 \\sim C108 \\sim C107 \\sim C110: within 2A with sigma of 0.01 and sigma
for terminal atoms of 0.02 within 2A
C79 \\sim C80 \\sim C81 \\sim C82 \\sim C97 \\sim C98 \\sim C29 \\sim C30 \\sim
C12 \\sim C110 \\sim C111 \\sim C112 \\sim C113: within 2A with sigma of 0.01
and sigma for terminal atoms of 0.02 within 2A
C65 \\sim C85 \\sim C86 \\sim C114 \\sim C115 \\sim C116: within 2A with sigma
of 0.01 and sigma for terminal atoms of 0.02 within 2A
Uanis(Cl4) \\sim Ueq, Uanis(Cl9) \\sim Ueq, Uanis(Cl3) \\sim Ueq, Uanis(Cl1)
\\sim Ueq, Uanis(Cl5) \\sim Ueq, Uanis(Cl6) \\sim Ueq, Uanis(Cl2) \\sim Ueq,
Uanis(Cl8) \\sim Ueq, Uanis(C109) \\sim Ueq, Uanis(C108) \\sim Ueq, Uanis(C107)
\\sim Ueq, Uanis(C110) \\sim Ueq: with sigma of 0.01 and sigma for terminal
atoms of 0.02
Uanis(C79) \\sim Ueq, Uanis(C80) \\sim Ueq, Uanis(C81) \\sim Ueq, Uanis(C82)
\\sim Ueq, Uanis(C97) \\sim Ueq, Uanis(C98) \\sim Ueq, Uanis(C29) \\sim Ueq,
Uanis(C30) \\sim Ueq, Uanis(C12) \\sim Ueq, Uanis(C110) \\sim Ueq, Uanis(C111)
\\sim Ueq, Uanis(C112) \\sim Ueq, Uanis(C113) \\sim Ueq: with sigma of 0.01 and
sigma for terminal atoms of 0.02
Uanis(C65) \\sim Ueq, Uanis(C85) \\sim Ueq, Uanis(C86) \\sim Ueq, Uanis(C114)
\\sim Ueq, Uanis(C115) \\sim Ueq, Uanis(C116) \\sim Ueq: with sigma of 0.01 and
sigma for terminal atoms of 0.02
4. Others
 Sof(C82)=Sof(H82A)=Sof(H82B)=Sof(H82C)=Sof(C80)=Sof(H80A)=Sof(H80B)=Sof(H80C)=
 Sof(C98)=Sof(H98A)=Sof(H98B)=Sof(H98C)=1-FVAR(1)
 Sof(C81)=Sof(H81A)=Sof(H81B)=Sof(H81C)=Sof(C79)=Sof(H79A)=Sof(H79B)=Sof(H79C)=
 Sof(C97)=Sof(H97A)=Sof(H97B)=Sof(H97C)=FVAR(1)
 Sof(Cl5)=Sof(C109)=Sof(H10Z)=Sof(H)=Sof(Cl6)=0.5*(1-FVAR(3))
 Sof(Cl4)=Sof(Cl9)=Sof(C108)=Sof(H10V)=Sof(H10W)=0.5*FVAR(3)
 Sof(Cl2)=Sof(C110)=Sof(H11Y)=Sof(HA)=Sof(Cl8)=0.5*(1-FVAR(4))
 Sof(Cl3)=Sof(C107)=Sof(H10X)=Sof(H10Y)=Sof(Cl1)=0.5*FVAR(4)
 Sof(C111)=Sof(H11M)=Sof(H11N)=Sof(H11O)=Sof(C112)=Sof(C113)=Sof(H11V)=
 Sof(H11W)=Sof(H11X)=1-FVAR(4)
 Sof(H11P)=Sof(H11Q)=Sof(H11R)=Sof(H11S)=Sof(H11T)=Sof(H11U)=0.5*(1-FVAR(5))
 Sof(C29)=Sof(H29A)=Sof(H29B)=Sof(H29C)=Sof(C30)=Sof(H30A)=Sof(H30B)=Sof(H30C)=
 Sof(C12)=Sof(H12A)=Sof(H12B)=Sof(H12C)=FVAR(4)
 Sof(H4)=1-FVAR(5)
 Sof(H3)=FVAR(5)
 Sof(H6)=Sof(H7)=0.5*(1-FVAR(7))
 Sof(H5)=Sof(H8)=0.5*FVAR(7)
 Sof(C114)=Sof(C115)=Sof(H11G)=Sof(H11H)=Sof(H11I)=Sof(C116)=Sof(H11J)=
 Sof(H11K)=Sof(H11L)=1-FVAR(7)
 Sof(H11A)=Sof(H11B)=Sof(H11C)=Sof(H11D)=Sof(H11E)=Sof(H11F)=0.5*(1-FVAR(8))
 Sof(C85)=Sof(H85A)=Sof(H85B)=Sof(H85C)=Sof(C86)=Sof(H86A)=Sof(H86B)=Sof(H86C)=
 Sof(C65)=Sof(H65A)=Sof(H65B)=Sof(H65C)=FVAR(7)
5.a Secondary CH2 refined with riding coordinates:
 C108(H10V,H10W), C107(H10X,H10Y), C109(H10Z,H), C110(H11Y,HA)
5.b Aromatic/amide H refined with riding coordinates:
 N3(H3), N4(H4), N5(H5), N6(H6), N7(H7), N8(H8), C2(H2), C5(H5A), C7(H7A),
 C10(H10), C16(H16), C19(H19), C21(H21), C24(H24), C54(H54), C57(H57), C59(H59),
  C62(H62), C67(H67), C70(H70), C72(H72), C75(H75)
5.c Disordered Me refined with riding coordinates:
 C112(H11P,H11Q,H11R,H11S,H11T,H11U), C114(H11A,H11B,H11C,H11D,H11E,H11F)
5.d Idealised Me refined as rotating group:
 C14(H14A,H14B,H14C), C26(H26A,H26B,H26C), C28(H28A,H28B,H28C), C31(H31A,H31B,
 H31C), C32(H32A,H32B,H32C), C34(H34A,H34B,H34C), C36(H36A,H36B,H36C), C38(H38A,
 H38B,H38C), C40(H40A,H40B,H40C), C41(H41A,H41B,H41C), C42(H42A,H42B,H42C),
 C43(H43A,H43B,H43C), C44(H44A,H44B,H44C), C45(H45A,H45B,H45C), C46(H46A,H46B,
 H46C), C47(H47A,H47B,H47C), C48(H48A,H48B,H48C), C49(H49A,H49B,H49C), C50(H50A,
 H50B,H50C), C51(H51A,H51B,H51C), C52(H52A,H52B,H52C), C64(H64A,H64B,H64C),
 C85(H85A,H85B,H85C), C86(H86A,H86B,H86C), C65(H65A,H65B,H65C), C77(H77A,H77B,
 H77C), C83(H83A,H83B,H83C), C84(H84A,H84B,H84C), C88(H88A,H88B,H88C), C90(H90A,
 H90B,H90C), C92(H92A,H92B,H92C), C94(H94A,H94B,H94C), C95(H95A,H95B,H95C),
 C96(H96A,H96B,H96C), C81(H81A,H81B,H81C), C79(H79A,H79B,H79C), C97(H97A,H97B,
 H97C), C29(H29A,H29B,H29C), C30(H30A,H30B,H30C), C12(H12A,H12B,H12C), C82(H82A,
 H82B,H82C), C80(H80A,H80B,H80C), C98(H98A,H98B,H98C), C111(H11M,H11N,H11O),
 C113(H11V,H11W,H11X), C99(H99A,H99B,H99C), C100(H10A,H10B,H10C), C101(H10D,
 H10E,H10F), C102(H10G,H10H,H10I), C103(H10J,H10K,H10L), C104(H10M,H10N,H10O),
 C105(H10P,H10Q,H10R), C106(H10S,H10T,H10U), C115(H11G,H11H,H11I), C116(H11J,
 H11K,H11L)
;
_olex2_submission_special_instructions 'No special instructions were received'

loop_
_space_group_symop_operation_xyz
'x, y, z'
'x, -y, z+1/2'

loop_
_atom_site_label
_atom_site_type_symbol
_atom_site_fract_x
_atom_site_fract_y
_atom_site_fract_z
_atom_site_U_iso_or_equiv
_atom_site_adp_type
_atom_site_occupancy
_atom_site_site_symmetry_order
_atom_site_calc_flag
_atom_site_refinement_flags_posn
_atom_site_refinement_flags_adp
_atom_site_refinement_flags_occupancy
_atom_site_disorder_assembly
_atom_site_disorder_group
N1 N 0.5101(4) 0.4816(3) 0.5013(3) 0.0383(12) Uani 1 1 d . . . . .
N2 N 0.8565(4) 0.3847(3) 0.2861(3) 0.0358(11) Uani 1 1 d . . . . .
N3 N 0.8193(4) 0.7341(3) 0.4555(3) 0.0354(11) Uani 1 1 d . . . . .
H3 H 0.818982 0.780461 0.453841 0.042 Uiso 0.90(11) 1 calc R U P . .
N4 N 1.0451(4) 0.3750(3) 0.5977(3) 0.0362(11) Uani 1 1 d . . . . .
H4 H 1.091830 0.349451 0.621247 0.043 Uiso 0.10(11) 1 calc R U P . .
N5 N 0.4550(4) 1.1066(3) 0.7013(3) 0.0392(12) Uani 1 1 d . . . . .
H5 H 0.503150 1.128763 0.727240 0.047 Uiso 0.28(8) 1 calc R U P . .
N6 N -0.0862(4) 1.0177(3) 0.6009(3) 0.0354(11) Uani 1 1 d . . . . .
H6 H -0.142962 1.020906 0.608937 0.042 Uiso 0.22(8) 1 calc R U P . .
N7 N 0.2294(4) 0.7561(3) 0.5500(3) 0.0367(11) Uani 1 1 d . . . . .
H7 H 0.231109 0.709738 0.548445 0.044 Uiso 0.22(8) 1 calc R U P . .
N8 N 0.2686(4) 1.1188(3) 0.3943(3) 0.0364(11) Uani 1 1 d . . . . .
H8 H 0.282214 1.143414 0.362715 0.044 Uiso 0.28(8) 1 calc R U P . .
C1 C 0.6982(4) 0.4898(3) 0.4772(3) 0.0316(12) Uani 1 1 d . . . . .
C2 C 0.6131(4) 0.4893(3) 0.4256(3) 0.0359(13) Uani 1 1 d . . . . .
H2 H 0.617665 0.491548 0.381844 0.043 Uiso 1 1 calc R U . . .
C3 C 0.5220(5) 0.4856(3) 0.4394(3) 0.0365(13) Uani 1 1 d . . . . .
C4 C 0.5902(5) 0.4835(3) 0.5518(3) 0.0363(13) Uani 1 1 d . . . . .
C5 C 0.6839(4) 0.4874(3) 0.5416(3) 0.0320(12) Uani 1 1 d . . . . .
H5A H 0.737608 0.488528 0.577966 0.038 Uiso 1 1 calc R U . . .
C6 C 0.8174(4) 0.4598(3) 0.3947(3) 0.0324(12) Uani 1 1 d . . . . .
C7 C 0.7690(4) 0.3955(3) 0.3704(3) 0.0347(12) Uani 1 1 d . . . . .
H7A H 0.722124 0.376429 0.390188 0.042 Uiso 1 1 calc R U . . .
C8 C 0.7910(4) 0.3601(3) 0.3167(3) 0.0358(13) Uani 1 1 d . . . . .
C9 C 0.9051(4) 0.4464(3) 0.3082(3) 0.0327(12) Uani 1 1 d . . . . .
C10 C 0.8866(4) 0.4838(3) 0.3614(3) 0.0316(12) Uani 1 1 d . . . . .
H10 H 0.921093 0.526000 0.375502 0.038 Uiso 1 1 calc R U . . .
C11 C 0.4275(5) 0.4875(5) 0.3818(4) 0.0516(18) Uani 1 1 d . . . . .
C13 C 0.5705(5) 0.4803(4) 0.6210(3) 0.0391(14) Uani 1 1 d . . . . .
C14 C 0.5250(6) 0.4069(5) 0.6297(4) 0.061(2) Uani 1 1 d . . . . .
H14A H 0.461820 0.403333 0.599328 0.092 Uiso 1 1 calc R U . . .
H14B H 0.518345 0.402533 0.674318 0.092 Uiso 1 1 calc R U . . .
H14C H 0.566370 0.369005 0.620766 0.092 Uiso 1 1 calc R U . . .
C15 C 0.8195(4) 0.5860(3) 0.4611(3) 0.0320(12) Uani 1 1 d . . . . .
C16 C 0.8569(4) 0.6276(3) 0.5174(3) 0.0334(12) Uani 1 1 d . . . . .
H16 H 0.882467 0.604645 0.557743 0.040 Uiso 1 1 calc R U . . .
C17 C 0.8568(4) 0.7023(3) 0.5148(3) 0.0344(12) Uani 1 1 d . . . . .
C18 C 0.7821(4) 0.6974(3) 0.3987(3) 0.0333(12) Uani 1 1 d . . . . .
C19 C 0.7827(4) 0.6233(3) 0.4021(3) 0.0317(12) Uani 1 1 d . . . . .
H19 H 0.757482 0.597003 0.363568 0.038 Uiso 1 1 calc R U . . .
C20 C 0.8921(4) 0.4573(3) 0.5187(3) 0.0306(12) Uani 1 1 d . . . . .
C21 C 0.9900(4) 0.4787(3) 0.5311(3) 0.0336(12) Uani 1 1 d . . . . .
H21 H 1.005652 0.521750 0.513094 0.040 Uiso 1 1 calc R U . . .
C22 C 1.0641(4) 0.4370(3) 0.5695(3) 0.0358(13) Uani 1 1 d . . . . .
C23 C 0.9508(4) 0.3535(3) 0.5880(3) 0.0343(12) Uani 1 1 d . . . . .
C24 C 0.8755(4) 0.3937(3) 0.5484(3) 0.0334(12) Uani 1 1 d . . . . .
H24 H 0.811660 0.377025 0.541807 0.040 Uiso 1 1 calc R U . . .
C25 C 0.7395(5) 0.2889(3) 0.2887(4) 0.0403(14) Uani 1 1 d . . . . .
C26 C 0.6700(7) 0.2606(5) 0.3304(5) 0.064(2) Uani 1 1 d . . . . .
H26A H 0.707336 0.249082 0.374318 0.096 Uiso 1 1 calc R U . . .
H26B H 0.637088 0.218027 0.309859 0.096 Uiso 1 1 calc R U . . .
H26C H 0.622731 0.297094 0.332699 0.096 Uiso 1 1 calc R U . . .
C27 C 0.9815(5) 0.4700(3) 0.2721(3) 0.0344(12) Uani 1 1 d . . . . .
C28 C 0.9316(5) 0.4873(4) 0.2004(3) 0.0426(15) Uani 1 1 d . . . . .
H28A H 0.897291 0.445400 0.179549 0.064 Uiso 1 1 calc R U . . .
H28B H 0.979771 0.501334 0.177294 0.064 Uiso 1 1 calc R U . . .
H28C H 0.886105 0.526190 0.198984 0.064 Uiso 1 1 calc R U . . .
C31 C 0.6628(5) 0.4885(5) 0.6766(3) 0.0493(17) Uani 1 1 d . . . . .
H31A H 0.707604 0.450340 0.673864 0.074 Uiso 1 1 calc R U . . .
H31B H 0.646249 0.486239 0.718660 0.074 Uiso 1 1 calc R U . . .
H31C H 0.692764 0.534283 0.672441 0.074 Uiso 1 1 calc R U . . .
C32 C 0.4988(6) 0.5405(5) 0.6265(4) 0.060(2) Uani 1 1 d . . . . .
H32A H 0.526862 0.586421 0.620265 0.090 Uiso 1 1 calc R U . . .
H32B H 0.485563 0.538978 0.669567 0.090 Uiso 1 1 calc R U . . .
H32C H 0.439048 0.533899 0.593073 0.090 Uiso 1 1 calc R U . . .
C33 C 0.8901(5) 0.7544(4) 0.5735(3) 0.0402(14) Uani 1 1 d . . . . .
C34 C 0.9367(6) 0.7136(4) 0.6367(3) 0.0520(18) Uani 1 1 d . . . . .
H34A H 0.889265 0.681777 0.647738 0.078 Uiso 1 1 calc R U . . .
H34B H 0.959126 0.747307 0.672254 0.078 Uiso 1 1 calc R U . . .
H34C H 0.990949 0.685813 0.630185 0.078 Uiso 1 1 calc R U . . .
C35 C 0.7426(5) 0.7424(3) 0.3360(3) 0.0375(13) Uani 1 1 d . . . . .
C36 C 0.7094(8) 0.6952(5) 0.2763(4) 0.066(2) Uani 1 1 d . . . . .
H36A H 0.761901 0.663827 0.272335 0.099 Uiso 1 1 calc R U . . .
H36B H 0.690443 0.724686 0.237266 0.099 Uiso 1 1 calc R U . . .
H36C H 0.654694 0.666665 0.280887 0.099 Uiso 1 1 calc R U . . .
C37 C 1.1735(4) 0.4555(4) 0.5817(4) 0.0422(15) Uani 1 1 d . . . . .
C38 C 1.2178(6) 0.4616(6) 0.6558(4) 0.064(2) Uani 1 1 d . . . . .
H38A H 1.183741 0.498008 0.674150 0.096 Uiso 1 1 calc R U . . .
H38B H 1.285532 0.474509 0.663607 0.096 Uiso 1 1 calc R U . . .
H38C H 1.212153 0.416028 0.676647 0.096 Uiso 1 1 calc R U . . .
C39 C 0.9368(5) 0.2822(3) 0.6212(3) 0.0393(14) Uani 1 1 d . . . . .
C40 C 0.9879(6) 0.2220(4) 0.5921(4) 0.0507(17) Uani 1 1 d . . . . .
H40A H 0.956094 0.215638 0.546074 0.076 Uiso 1 1 calc R U . . .
H40B H 0.984738 0.177837 0.615608 0.076 Uiso 1 1 calc R U . . .
H40C H 1.055079 0.234932 0.596440 0.076 Uiso 1 1 calc R U . . .
C41 C 0.6812(6) 0.3022(5) 0.2174(4) 0.059(2) Uani 1 1 d . . . . .
H41A H 0.632375 0.338419 0.217125 0.088 Uiso 1 1 calc R U . . .
H41B H 0.650120 0.258185 0.199048 0.088 Uiso 1 1 calc R U . . .
H41C H 0.724479 0.318496 0.191344 0.088 Uiso 1 1 calc R U . . .
C42 C 0.8178(6) 0.2323(4) 0.2894(5) 0.060(2) Uani 1 1 d . . . . .
H42A H 0.864528 0.250894 0.267053 0.091 Uiso 1 1 calc R U . . .
H42B H 0.788028 0.189554 0.267161 0.091 Uiso 1 1 calc R U . . .
H42C H 0.850133 0.220768 0.334443 0.091 Uiso 1 1 calc R U . . .
C43 C 1.0548(5) 0.4086(4) 0.2751(4) 0.0448(15) Uani 1 1 d . . . . .
H43A H 1.085814 0.397961 0.320634 0.067 Uiso 1 1 calc R U . . .
H43B H 1.103392 0.422807 0.252456 0.067 Uiso 1 1 calc R U . . .
H43C H 1.021299 0.366389 0.254282 0.067 Uiso 1 1 calc R U . . .
C44 C 1.0379(5) 0.5375(4) 0.3037(4) 0.0454(15) Uani 1 1 d . . . . .
H44A H 0.992703 0.576258 0.303782 0.068 Uiso 1 1 calc R U . . .
H44B H 1.083501 0.551616 0.278559 0.068 Uiso 1 1 calc R U . . .
H44C H 1.072604 0.526826 0.348444 0.068 Uiso 1 1 calc R U . . .
C45 C 0.9638(6) 0.8087(4) 0.5586(4) 0.0515(18) Uani 1 1 d . . . . .
H45A H 1.024185 0.784466 0.559454 0.077 Uiso 1 1 calc R U . . .
H45B H 0.975073 0.846209 0.591444 0.077 Uiso 1 1 calc R U . . .
H45C H 0.938169 0.829447 0.515510 0.077 Uiso 1 1 calc R U . . .
C46 C 0.8005(6) 0.7945(4) 0.5839(4) 0.0507(17) Uani 1 1 d . . . . .
H46A H 0.781469 0.831015 0.550467 0.076 Uiso 1 1 calc R U . . .
H46B H 0.816104 0.816739 0.626957 0.076 Uiso 1 1 calc R U . . .
H46C H 0.747723 0.761018 0.580952 0.076 Uiso 1 1 calc R U . . .
C47 C 0.8218(7) 0.7934(5) 0.3250(4) 0.067(2) Uani 1 1 d . . . . .
H47A H 0.842290 0.824512 0.362803 0.101 Uiso 1 1 calc R U . . .
H47B H 0.796416 0.822096 0.286116 0.101 Uiso 1 1 calc R U . . .
H47C H 0.876641 0.765822 0.319145 0.101 Uiso 1 1 calc R U . . .
C48 C 0.6573(6) 0.7871(5) 0.3472(4) 0.060(2) Uani 1 1 d . . . . .
H48A H 0.610627 0.755745 0.359654 0.091 Uiso 1 1 calc R U . . .
H48B H 0.626550 0.812135 0.307081 0.091 Uiso 1 1 calc R U . . .
H48C H 0.680967 0.821511 0.381963 0.091 Uiso 1 1 calc R U . . .
C49 C 1.2227(5) 0.3943(5) 0.5534(5) 0.0569(19) Uani 1 1 d . . . . .
H49A H 1.225786 0.352215 0.580831 0.085 Uiso 1 1 calc R U . . .
H49B H 1.287606 0.408569 0.552301 0.085 Uiso 1 1 calc R U . . .
H49C H 1.185606 0.383437 0.509245 0.085 Uiso 1 1 calc R U . . .
C50 C 1.1891(5) 0.5258(5) 0.5471(5) 0.0549(19) Uani 1 1 d . . . . .
H50A H 1.152359 0.524295 0.501659 0.082 Uiso 1 1 calc R U . . .
H50B H 1.257256 0.531418 0.548809 0.082 Uiso 1 1 calc R U . . .
H50C H 1.167380 0.565849 0.569083 0.082 Uiso 1 1 calc R U . . .
C51 C 0.8275(5) 0.2629(4) 0.6103(4) 0.0541(19) Uani 1 1 d . . . . .
H51A H 0.794801 0.300690 0.628058 0.081 Uiso 1 1 calc R U . . .
H51B H 0.821362 0.218333 0.632484 0.081 Uiso 1 1 calc R U . . .
H51C H 0.798472 0.257829 0.563722 0.081 Uiso 1 1 calc R U . . .
C52 C 0.9825(6) 0.2897(4) 0.6958(4) 0.0514(18) Uani 1 1 d . . . . .
H52A H 1.048588 0.306497 0.702794 0.077 Uiso 1 1 calc R U . . .
H52B H 0.982180 0.243584 0.716907 0.077 Uiso 1 1 calc R U . . .
H52C H 0.945403 0.323655 0.714530 0.077 Uiso 1 1 calc R U . . .
C53 C 0.2966(4) 1.0340(3) 0.6166(3) 0.0318(12) Uani 1 1 d . . . . .
C54 C 0.2848(4) 1.0986(3) 0.6484(3) 0.0343(12) Uani 1 1 d . . . . .
H54 H 0.222932 1.119075 0.641283 0.041 Uiso 1 1 calc R U . . .
C55 C 0.3636(5) 1.1329(4) 0.6906(3) 0.0369(13) Uani 1 1 d . . . . .
C56 C 0.4699(4) 1.0449(4) 0.6706(3) 0.0388(14) Uani 1 1 d . . . . .
C57 C 0.3928(4) 1.0080(3) 0.6292(3) 0.0356(12) Uani 1 1 d . . . . .
H57 H 0.405219 0.965140 0.609417 0.043 Uiso 1 1 calc R U . . .
C58 C 0.1004(4) 1.0080(3) 0.5740(3) 0.0321(12) Uani 1 1 d . . . . .
C59 C 0.0868(4) 1.0053(3) 0.6384(3) 0.0327(12) Uani 1 1 d . . . . .
H59 H 0.141120 1.000388 0.674017 0.039 Uiso 1 1 calc R U . . .
C60 C -0.0053(4) 1.0096(3) 0.6507(3) 0.0338(12) Uani 1 1 d . . . . .
C61 C -0.0756(4) 1.0205(3) 0.5378(3) 0.0349(13) Uani 1 1 d . . . . .
C62 C 0.0149(4) 1.0150(3) 0.5242(3) 0.0336(12) Uani 1 1 d . . . . .
H62 H 0.018826 1.015912 0.480279 0.040 Uiso 1 1 calc R U . . .
C63 C 0.3538(5) 1.2036(4) 0.7269(3) 0.0408(14) Uani 1 1 d . . . . .
C64 C 0.3899(6) 1.1917(4) 0.8010(4) 0.0519(17) Uani 1 1 d . . . . .
H64A H 0.342241 1.164464 0.816681 0.078 Uiso 1 1 calc R U . . .
H64B H 0.399862 1.237558 0.823216 0.078 Uiso 1 1 calc R U . . .
H64C H 0.450493 1.165577 0.810107 0.078 Uiso 1 1 calc R U . . .
C85 C 0.6206(7) 1.0129(7) 0.7566(5) 0.060(3) Uani 0.828(14) 1 d . U P A 1
H85A H 0.593009 0.971350 0.772872 0.090 Uiso 0.828(14) 1 calc R U P A 1
H85B H 0.606361 1.055322 0.779011 0.090 Uiso 0.828(14) 1 calc R U P A 1
H85C H 0.690084 1.007032 0.764731 0.090 Uiso 0.828(14) 1 calc R U P A 1
C86 C 0.6342(7) 1.0849(8) 0.6606(7) 0.074(3) Uani 0.828(14) 1 d . U P A 1
H86A H 0.700805 1.070818 0.664387 0.110 Uiso 0.828(14) 1 calc R U P A 1
H86B H 0.632644 1.126127 0.688295 0.110 Uiso 0.828(14) 1 calc R U P A 1
H86C H 0.603952 1.096909 0.615332 0.110 Uiso 0.828(14) 1 calc R U P A 1
C65 C 0.5890(7) 0.9554(8) 0.6455(8) 0.076(4) Uani 0.828(14) 1 d . U P A 1
H65A H 0.572205 0.966350 0.598984 0.114 Uiso 0.828(14) 1 calc R U P A 1
H65B H 0.546884 0.917920 0.654286 0.114 Uiso 0.828(14) 1 calc R U P A 1
H65C H 0.655688 0.939402 0.658625 0.114 Uiso 0.828(14) 1 calc R U P A 1
C66 C 0.2206(4) 0.9090(3) 0.5551(3) 0.0332(12) Uani 1 1 d . . . . .
C67 C 0.1890(4) 0.8703(3) 0.4963(3) 0.0350(13) Uani 1 1 d . . . . .
H67 H 0.163671 0.895197 0.456993 0.042 Uiso 1 1 calc R U . . .
C68 C 0.1945(4) 0.7952(4) 0.4948(3) 0.0358(13) Uani 1 1 d . . . . .
C69 C 0.2618(4) 0.7916(3) 0.6078(3) 0.0337(12) Uani 1 1 d . . . . .
C70 C 0.2575(4) 0.8669(3) 0.6116(3) 0.0327(12) Uani 1 1 d . . . . .
H70 H 0.279586 0.889416 0.652457 0.039 Uiso 1 1 calc R U . . .
C71 C 0.2233(4) 1.0387(3) 0.4940(3) 0.0325(12) Uani 1 1 d . . . . .
C72 C 0.2936(4) 1.0157(3) 0.4619(3) 0.0348(13) Uani 1 1 d . . . . .
H72 H 0.324870 0.971832 0.474027 0.042 Uiso 1 1 calc R U . . .
C73 C 0.3184(4) 1.0557(3) 0.4128(3) 0.0346(13) Uani 1 1 d . . . . .
C74 C 0.1989(5) 1.1449(3) 0.4230(3) 0.0381(14) Uani 1 1 d . . . . .
C75 C 0.1766(4) 1.1047(3) 0.4729(3) 0.0334(12) Uani 1 1 d . . . . .
H75 H 0.129260 1.121615 0.493255 0.040 Uiso 1 1 calc R U . . .
C76 C -0.0237(5) 1.0059(3) 0.7194(3) 0.0360(13) Uani 1 1 d . . . . .
C77 C -0.0731(6) 1.0764(4) 0.7337(4) 0.0509(17) Uani 1 1 d . . . . .
H77A H -0.033134 1.116873 0.728598 0.076 Uiso 1 1 calc R U . . .
H77B H -0.080808 1.075295 0.778312 0.076 Uiso 1 1 calc R U . . .
H77C H -0.136023 1.080787 0.703237 0.076 Uiso 1 1 calc R U . . .
C78 C -0.1704(4) 1.0302(4) 0.4836(3) 0.0397(14) Uani 1 1 d . . . . .
C83 C 0.2485(5) 1.2311(4) 0.7127(4) 0.0540(18) Uani 1 1 d . . . . .
H83A H 0.225724 1.242112 0.666355 0.081 Uiso 1 1 calc R U . . .
H83B H 0.246008 1.273816 0.738339 0.081 Uiso 1 1 calc R U . . .
H83C H 0.207601 1.194489 0.724491 0.081 Uiso 1 1 calc R U . . .
C84 C 0.4174(6) 1.2612(4) 0.7049(4) 0.0557(19) Uani 1 1 d . . . . .
H84A H 0.483963 1.244937 0.714626 0.084 Uiso 1 1 calc R U . . .
H84B H 0.413688 1.305405 0.728297 0.084 Uiso 1 1 calc R U . . .
H84C H 0.394277 1.269325 0.658082 0.084 Uiso 1 1 calc R U . . .
C87 C 0.1599(5) 0.7505(4) 0.4310(3) 0.0410(14) Uani 1 1 d . . . . .
C88 C 0.1248(7) 0.7966(5) 0.3697(4) 0.060(2) Uani 1 1 d . . . . .
H88A H 0.066557 0.821855 0.372348 0.090 Uiso 1 1 calc R U . . .
H88B H 0.110996 0.766262 0.331021 0.090 Uiso 1 1 calc R U . . .
H88C H 0.174638 0.830791 0.366702 0.090 Uiso 1 1 calc R U . . .
C89 C 0.3009(5) 0.7444(4) 0.6683(3) 0.0395(14) Uani 1 1 d . . . . .
C90 C 0.3778(8) 0.6913(6) 0.6545(5) 0.074(3) Uani 1 1 d . . . . .
H90A H 0.350282 0.664569 0.614739 0.111 Uiso 1 1 calc R U . . .
H90B H 0.397276 0.658449 0.691105 0.111 Uiso 1 1 calc R U . . .
H90C H 0.433827 0.717767 0.649109 0.111 Uiso 1 1 calc R U . . .
C91 C 0.3964(5) 1.0369(4) 0.3754(3) 0.0408(14) Uani 1 1 d . . . . .
C92 C 0.3464(5) 1.0173(4) 0.3038(3) 0.0459(16) Uani 1 1 d . . . . .
H92A H 0.298663 0.980270 0.303329 0.069 Uiso 1 1 calc R U . . .
H92B H 0.394279 1.000108 0.281724 0.069 Uiso 1 1 calc R U . . .
H92C H 0.314716 1.059320 0.281176 0.069 Uiso 1 1 calc R U . . .
C93 C 0.1526(5) 1.2164(3) 0.3957(3) 0.0412(14) Uani 1 1 d . . . . .
C94 C 0.0819(6) 1.2431(4) 0.4357(4) 0.0530(18) Uani 1 1 d . . . . .
H94A H 0.037429 1.205068 0.439420 0.079 Uiso 1 1 calc R U . . .
H94B H 0.045857 1.283759 0.413582 0.079 Uiso 1 1 calc R U . . .
H94C H 0.118184 1.257369 0.479180 0.079 Uiso 1 1 calc R U . . .
C95 C 0.0698(5) 0.9967(5) 0.7738(3) 0.0482(17) Uani 1 1 d . . . . .
H95A H 0.102259 0.953146 0.766179 0.072 Uiso 1 1 calc R U . . .
H95B H 0.054046 0.993878 0.816089 0.072 Uiso 1 1 calc R U . . .
H95C H 0.112021 1.037261 0.773482 0.072 Uiso 1 1 calc R U . . .
C96 C -0.0924(5) 0.9429(4) 0.7226(4) 0.0474(16) Uani 1 1 d . . . . .
H96A H -0.150339 0.947250 0.687174 0.071 Uiso 1 1 calc R U . . .
H96B H -0.109878 0.943832 0.764375 0.071 Uiso 1 1 calc R U . . .
H96C H -0.060170 0.898220 0.718250 0.071 Uiso 1 1 calc R U . . .
C81 C -0.2573(13) 1.0457(16) 0.5130(11) 0.076(5) Uani 0.476(15) 1 d . U P B 1
H81A H -0.298043 1.003579 0.508825 0.114 Uiso 0.476(15) 1 calc R U P B 1
H81B H -0.294504 1.085251 0.489695 0.114 Uiso 0.476(15) 1 calc R U P B 1
H81C H -0.234099 1.057998 0.559049 0.114 Uiso 0.476(15) 1 calc R U P B 1
C79 C -0.1887(15) 0.9638(10) 0.4414(10) 0.067(5) Uani 0.476(15) 1 d . U P B 1
H79A H -0.144906 0.962947 0.412672 0.101 Uiso 0.476(15) 1 calc R U P B 1
H79B H -0.254988 0.964043 0.415142 0.101 Uiso 0.476(15) 1 calc R U P B 1
H79C H -0.178071 0.921782 0.469273 0.101 Uiso 0.476(15) 1 calc R U P B 1
C97 C -0.1564(13) 1.0930(11) 0.4378(10) 0.063(5) Uani 0.476(15) 1 d . U P B 1
H97A H -0.139712 1.136179 0.463587 0.094 Uiso 0.476(15) 1 calc R U P B 1
H97B H -0.215901 1.100506 0.404392 0.094 Uiso 0.476(15) 1 calc R U P B 1
H97C H -0.104744 1.081136 0.416986 0.094 Uiso 0.476(15) 1 calc R U P B 1
C29 C 0.4235(9) 0.5576(8) 0.3434(7) 0.075(4) Uani 0.785(13) 1 d . U P C 1
H29A H 0.428695 0.597697 0.373331 0.112 Uiso 0.785(13) 1 calc R U P C 1
H29B H 0.362635 0.560436 0.310422 0.112 Uiso 0.785(13) 1 calc R U P C 1
H29C H 0.476648 0.559038 0.322173 0.112 Uiso 0.785(13) 1 calc R U P C 1
C30 C 0.3360(8) 0.4820(10) 0.4092(7) 0.080(4) Uani 0.785(13) 1 d . U P C 1
H30A H 0.336550 0.436665 0.431735 0.120 Uiso 0.785(13) 1 calc R U P C 1
H30B H 0.278573 0.484899 0.373249 0.120 Uiso 0.785(13) 1 calc R U P C 1
H30C H 0.335918 0.520843 0.439687 0.120 Uiso 0.785(13) 1 calc R U P C 1
C12 C 0.4285(10) 0.4239(9) 0.3360(7) 0.084(4) Uani 0.785(13) 1 d . U P C 1
H12A H 0.482667 0.428582 0.316048 0.126 Uiso 0.785(13) 1 calc R U P C 1
H12B H 0.368588 0.423126 0.301947 0.126 Uiso 0.785(13) 1 calc R U P C 1
H12C H 0.434716 0.379870 0.361000 0.126 Uiso 0.785(13) 1 calc R U P C 1
C82 C -0.2243(12) 1.0970(11) 0.4995(9) 0.066(5) Uani 0.524(15) 1 d . U P B 2
H82A H -0.239196 1.090710 0.541756 0.099 Uiso 0.524(15) 1 calc R U P B 2
H82B H -0.283879 1.103284 0.465806 0.099 Uiso 0.524(15) 1 calc R U P B 2
H82C H -0.183712 1.138827 0.500890 0.099 Uiso 0.524(15) 1 calc R U P B 2
C80 C -0.2395(13) 0.9649(10) 0.4840(11) 0.071(5) Uani 0.524(15) 1 d . U P B 2
H80A H -0.204027 0.920716 0.483632 0.106 Uiso 0.524(15) 1 calc R U P B 2
H80B H -0.293277 0.966871 0.445386 0.106 Uiso 0.524(15) 1 calc R U P B 2
H80C H -0.263911 0.966723 0.523138 0.106 Uiso 0.524(15) 1 calc R U P B 2
C98 C -0.1574(13) 1.0374(14) 0.4140(9) 0.071(5) Uani 0.524(15) 1 d . U P B 2
H98A H -0.121212 1.080545 0.410728 0.106 Uiso 0.524(15) 1 calc R U P B 2
H98B H -0.220277 1.039851 0.383194 0.106 Uiso 0.524(15) 1 calc R U P B 2
H98C H -0.122311 0.996222 0.403829 0.106 Uiso 0.524(15) 1 calc R U P B 2
C111 C 0.364(3) 0.548(3) 0.391(2) 0.075(9) Uani 0.215(13) 1 d . U P C 2
H11M H 0.341749 0.540643 0.430250 0.113 Uiso 0.215(13) 1 calc R U P C 2
H11N H 0.309533 0.551663 0.353213 0.113 Uiso 0.215(13) 1 calc R U P C 2
H11O H 0.401237 0.592538 0.395300 0.113 Uiso 0.215(13) 1 calc R U P C 2
C112 C 0.370(3) 0.419(3) 0.391(3) 0.085(9) Uani 0.215(13) 1 d . U P C 2
H11P H 0.407213 0.377206 0.385683 0.128 Uiso 0.108(7) 1 calc R U P C 2
H11Q H 0.358749 0.419338 0.434659 0.128 Uiso 0.108(7) 1 calc R U P C 2
H11R H 0.308695 0.418707 0.358510 0.128 Uiso 0.108(7) 1 calc R U P C 2
H11S H 0.309225 0.432962 0.400218 0.128 Uiso 0.108(7) 1 calc R U P C 2
H11T H 0.357689 0.390829 0.351242 0.128 Uiso 0.108(7) 1 calc R U P C 2
H11U H 0.407743 0.391461 0.427391 0.128 Uiso 0.108(7) 1 calc R U P C 2
C113 C 0.454(3) 0.492(3) 0.314(2) 0.067(8) Uani 0.215(13) 1 d . U P C 2
H11V H 0.439446 0.538889 0.295739 0.100 Uiso 0.215(13) 1 calc R U P C 2
H11W H 0.417326 0.456222 0.284757 0.100 Uiso 0.215(13) 1 calc R U P C 2
H11X H 0.522831 0.482136 0.320564 0.100 Uiso 0.215(13) 1 calc R U P C 2
C99 C 0.0720(7) 0.7023(5) 0.4386(5) 0.062(2) Uani 1 1 d . . . . .
H99A H 0.092238 0.672432 0.477276 0.093 Uiso 1 1 calc R U . . .
H99B H 0.051088 0.672369 0.400067 0.093 Uiso 1 1 calc R U . . .
H99C H 0.018962 0.732699 0.443171 0.093 Uiso 1 1 calc R U . . .
C100 C 0.2429(7) 0.7021(5) 0.4232(4) 0.063(2) Uani 1 1 d . . . . .
H10A H 0.294624 0.731159 0.414422 0.095 Uiso 1 1 calc R U . . .
H10B H 0.219685 0.669350 0.386993 0.095 Uiso 1 1 calc R U . . .
H10C H 0.267075 0.675121 0.463330 0.095 Uiso 1 1 calc R U . . .
C101 C 0.3433(7) 0.7859(5) 0.7311(4) 0.058(2) Uani 1 1 d . . . . .
H10D H 0.397330 0.814566 0.725377 0.087 Uiso 1 1 calc R U . . .
H10E H 0.365515 0.752700 0.767065 0.087 Uiso 1 1 calc R U . . .
H10F H 0.294113 0.816913 0.740776 0.087 Uiso 1 1 calc R U . . .
C102 C 0.2139(7) 0.6982(5) 0.6808(5) 0.066(2) Uani 1 1 d . . . . .
H10G H 0.161529 0.729672 0.684585 0.099 Uiso 1 1 calc R U . . .
H10H H 0.235760 0.671118 0.721032 0.099 Uiso 1 1 calc R U . . .
H10I H 0.191316 0.665638 0.644318 0.099 Uiso 1 1 calc R U . . .
C103 C 0.4672(6) 1.1013(5) 0.3778(4) 0.0554(19) Uani 1 1 d . . . . .
H10J H 0.430907 1.143015 0.358240 0.083 Uiso 1 1 calc R U . . .
H10K H 0.514782 1.089283 0.353597 0.083 Uiso 1 1 calc R U . . .
H10L H 0.499719 1.111597 0.423104 0.083 Uiso 1 1 calc R U . . .
C104 C 0.4576(6) 0.9730(5) 0.4093(4) 0.0544(19) Uani 1 1 d . . . . .
H10M H 0.484967 0.984269 0.455165 0.082 Uiso 1 1 calc R U . . .
H10N H 0.509392 0.963704 0.387923 0.082 Uiso 1 1 calc R U . . .
H10O H 0.416872 0.930993 0.406054 0.082 Uiso 1 1 calc R U . . .
C105 C 0.2348(6) 1.2729(4) 0.3989(4) 0.0547(18) Uani 1 1 d . . . . .
H10P H 0.268292 1.281282 0.444399 0.082 Uiso 1 1 calc R U . . .
H10Q H 0.206623 1.317375 0.379311 0.082 Uiso 1 1 calc R U . . .
H10R H 0.280227 1.255192 0.375125 0.082 Uiso 1 1 calc R U . . .
C106 C 0.0954(6) 1.2047(4) 0.3243(4) 0.0542(19) Uani 1 1 d . . . . .
H10S H 0.139803 1.193147 0.297475 0.081 Uiso 1 1 calc R U . . .
H10T H 0.060192 1.247908 0.307865 0.081 Uiso 1 1 calc R U . . .
H10U H 0.050176 1.165590 0.322532 0.081 Uiso 1 1 calc R U . . .
C114 C 0.572(5) 0.929(4) 0.695(4) 0.088(13) Uani 0.172(14) 1 d . U P A 2
H11A H 0.549704 0.919917 0.734176 0.132 Uiso 0.086(7) 1 calc R U P A 2
H11B H 0.527673 0.907949 0.657309 0.132 Uiso 0.086(7) 1 calc R U P A 2
H11C H 0.635969 0.908890 0.699969 0.132 Uiso 0.086(7) 1 calc R U P A 2
H11D H 0.592527 0.904587 0.660127 0.132 Uiso 0.086(7) 1 calc R U P A 2
H11E H 0.614557 0.916555 0.736994 0.132 Uiso 0.086(7) 1 calc R U P A 2
H11F H 0.506261 0.915614 0.694334 0.132 Uiso 0.086(7) 1 calc R U P A 2
C115 C 0.644(4) 1.057(4) 0.734(3) 0.081(10) Uani 0.172(14) 1 d . U P A 2
H11G H 0.708622 1.039249 0.736291 0.122 Uiso 0.172(14) 1 calc R U P A 2
H11H H 0.627670 1.048034 0.775526 0.122 Uiso 0.172(14) 1 calc R U P A 2
H11I H 0.640941 1.107559 0.724864 0.122 Uiso 0.172(14) 1 calc R U P A 2
C116 C 0.608(4) 1.020(4) 0.629(4) 0.084(10) Uani 0.172(14) 1 d . U P A 2
H11J H 0.578772 1.058838 0.600808 0.125 Uiso 0.172(14) 1 calc R U P A 2
H11K H 0.591064 0.974758 0.606423 0.125 Uiso 0.172(14) 1 calc R U P A 2
H11L H 0.678102 1.025364 0.640252 0.125 Uiso 0.172(14) 1 calc R U P A 2
Cl4 Cl 0.5765(16) 1.2641(13) 0.4720(10) 0.088(4) Uani 0.24(2) 1 d . U P D 1
Cl9 Cl 0.4415(12) 1.2039(15) 0.5354(7) 0.045(3) Uani 0.24(2) 1 d . U P D 1
C108 C 0.568(4) 1.218(3) 0.547(2) 0.066(6) Uani 0.24(2) 1 d . U P D 1
H10V H 0.603439 1.173080 0.551860 0.079 Uiso 0.24(2) 1 calc R U P D 1
H10W H 0.593876 1.248314 0.585500 0.079 Uiso 0.24(2) 1 calc R U P D 1
Cl3 Cl 0.5981(11) 0.6699(6) 0.4975(10) 0.035(2) Uani 0.30(2) 1 d . U P E 1
C107 C 0.518(2) 0.7265(16) 0.5325(14) 0.038(4) Uani 0.30(2) 1 d . U P E 1
H10X H 0.453353 0.705213 0.523349 0.046 Uiso 0.30(2) 1 calc R U P E 1
H10Y H 0.543104 0.729311 0.580232 0.046 Uiso 0.30(2) 1 calc R U P E 1
Cl1 Cl 0.5107(10) 0.8137(5) 0.4984(11) 0.062(3) Uani 0.30(2) 1 d . U P E 1
Cl5 Cl 0.4366(10) 1.1775(9) 0.5361(6) 0.034(2) Uani 0.26(2) 1 d D U P D 2
C109 C 0.540(3) 1.231(2) 0.5448(17) 0.065(6) Uani 0.26(2) 1 d D U P D 2
H10Z H 0.596192 1.199926 0.555330 0.078 Uiso 0.26(2) 1 calc R U P D 2
H H 0.543450 1.262136 0.583187 0.078 Uiso 0.26(2) 1 calc R U P D 2
Cl6 Cl 0.5517(13) 1.2872(9) 0.4795(6) 0.066(4) Uani 0.26(2) 1 d D U P D 2
Cl2 Cl 0.5741(16) 0.6771(9) 0.4783(9) 0.031(3) Uani 0.20(2) 1 d . U P E 2
C110 C 0.506(4) 0.7164(15) 0.515(3) 0.041(5) Uani 0.20(2) 1 d D U P E 2
H11Y H 0.518424 0.695307 0.559408 0.049 Uiso 0.20(2) 1 calc R U P E 2
HA H 0.439536 0.704027 0.492845 0.049 Uiso 0.20(2) 1 calc R U P E 2
Cl8 Cl 0.5105(16) 0.8102(10) 0.5255(17) 0.060(4) Uani 0.20(2) 1 d D U P E 2
B1 B 0.8066(5) 0.4975(4) 0.4635(3) 0.0314(13) Uani 1 1 d . . . . .
B2 B 0.2080(5) 0.9968(4) 0.5601(3) 0.0335(14) Uani 1 1 d . . . . .
B3 B 0.5772(5) 1.0205(5) 0.6833(4) 0.0406(16) Uani 1 1 d . . . . .

loop_
_atom_site_aniso_label
_atom_site_aniso_U_11
_atom_site_aniso_U_22
_atom_site_aniso_U_33
_atom_site_aniso_U_23
_atom_site_aniso_U_13
_atom_site_aniso_U_12
N1 0.031(2) 0.041(3) 0.041(3) -0.003(2) 0.006(2) -0.001(2)
N2 0.042(3) 0.029(2) 0.037(2) 0.000(2) 0.010(2) 0.002(2)
N3 0.044(3) 0.025(2) 0.036(3) 0.002(2) 0.008(2) 0.000(2)
N4 0.034(2) 0.034(3) 0.039(3) -0.002(2) 0.007(2) 0.001(2)
N5 0.034(2) 0.044(3) 0.041(3) -0.001(2) 0.011(2) -0.007(2)
N6 0.033(2) 0.032(3) 0.040(3) -0.001(2) 0.009(2) 0.000(2)
N7 0.042(3) 0.033(3) 0.036(3) -0.001(2) 0.010(2) 0.002(2)
N8 0.042(3) 0.035(3) 0.034(2) -0.002(2) 0.014(2) 0.000(2)
C1 0.036(3) 0.026(3) 0.034(3) -0.001(2) 0.010(2) -0.001(2)
C2 0.036(3) 0.039(3) 0.033(3) 0.000(3) 0.009(2) 0.001(3)
C3 0.037(3) 0.035(3) 0.036(3) -0.004(3) 0.006(3) 0.000(2)
C4 0.041(3) 0.031(3) 0.038(3) 0.001(2) 0.012(3) -0.003(3)
C5 0.029(3) 0.030(3) 0.034(3) 0.000(2) 0.003(2) -0.001(2)
C6 0.035(3) 0.031(3) 0.029(3) 0.001(2) 0.005(2) 0.004(2)
C7 0.037(3) 0.036(3) 0.033(3) 0.000(2) 0.013(2) -0.001(2)
C8 0.038(3) 0.027(3) 0.042(3) 0.000(3) 0.008(3) 0.000(2)
C9 0.036(3) 0.028(3) 0.033(3) 0.003(2) 0.007(2) 0.003(2)
C10 0.034(3) 0.030(3) 0.032(3) -0.002(2) 0.009(2) -0.002(2)
C11 0.036(3) 0.067(5) 0.049(4) -0.007(4) 0.004(3) 0.000(3)
C13 0.037(3) 0.045(4) 0.039(3) 0.005(3) 0.016(3) 0.000(3)
C14 0.064(5) 0.066(5) 0.056(4) 0.008(4) 0.019(4) -0.021(4)
C15 0.028(2) 0.033(3) 0.038(3) -0.004(3) 0.014(2) -0.003(2)
C16 0.034(3) 0.035(3) 0.031(3) 0.004(2) 0.008(2) 0.002(2)
C17 0.035(3) 0.035(3) 0.034(3) -0.003(2) 0.008(2) -0.002(2)
C18 0.035(3) 0.034(3) 0.031(3) 0.002(2) 0.008(2) -0.002(2)
C19 0.034(3) 0.031(3) 0.029(3) -0.003(2) 0.005(2) -0.003(2)
C20 0.035(3) 0.030(3) 0.026(2) -0.003(2) 0.007(2) 0.002(2)
C21 0.034(3) 0.033(3) 0.033(3) 0.001(2) 0.008(2) -0.003(2)
C22 0.036(3) 0.033(3) 0.040(3) -0.003(3) 0.012(3) 0.000(2)
C23 0.039(3) 0.032(3) 0.030(3) 0.000(2) 0.006(2) 0.000(2)
C24 0.035(3) 0.032(3) 0.034(3) -0.003(2) 0.008(2) -0.002(2)
C25 0.044(3) 0.030(3) 0.050(4) -0.004(3) 0.018(3) -0.005(3)
C26 0.075(5) 0.045(4) 0.082(6) -0.010(4) 0.037(5) -0.015(4)
C27 0.041(3) 0.027(3) 0.037(3) 0.002(2) 0.013(3) 0.003(2)
C28 0.047(3) 0.043(4) 0.039(3) 0.002(3) 0.013(3) -0.002(3)
C31 0.048(4) 0.067(5) 0.034(3) 0.002(3) 0.012(3) -0.002(3)
C32 0.052(4) 0.083(6) 0.050(4) -0.006(4) 0.022(4) 0.018(4)
C33 0.050(4) 0.034(3) 0.035(3) -0.003(3) 0.008(3) -0.008(3)
C34 0.069(5) 0.045(4) 0.037(3) -0.010(3) 0.003(3) -0.010(4)
C35 0.042(3) 0.030(3) 0.036(3) 0.007(3) 0.003(3) 0.002(3)
C36 0.089(6) 0.059(5) 0.040(4) 0.012(4) -0.001(4) -0.002(5)
C37 0.032(3) 0.041(4) 0.050(4) 0.002(3) 0.005(3) 0.001(3)
C38 0.050(4) 0.085(6) 0.053(4) -0.009(4) 0.005(4) -0.018(4)
C39 0.045(3) 0.028(3) 0.047(3) 0.002(3) 0.013(3) 0.000(3)
C40 0.066(4) 0.029(3) 0.056(4) 0.003(3) 0.013(4) -0.002(3)
C41 0.058(4) 0.050(4) 0.065(5) -0.013(4) 0.011(4) -0.013(4)
C42 0.063(4) 0.034(4) 0.084(6) -0.005(4) 0.017(4) -0.004(3)
C43 0.044(3) 0.046(4) 0.047(4) 0.006(3) 0.017(3) 0.007(3)
C44 0.048(4) 0.040(4) 0.053(4) -0.005(3) 0.022(3) -0.011(3)
C45 0.057(4) 0.043(4) 0.050(4) -0.006(3) 0.004(3) -0.016(3)
C46 0.055(4) 0.044(4) 0.052(4) -0.008(3) 0.011(3) 0.006(3)
C47 0.070(5) 0.072(6) 0.055(4) 0.027(4) 0.006(4) -0.014(4)
C48 0.057(4) 0.062(5) 0.059(4) 0.016(4) 0.007(4) 0.024(4)
C49 0.042(3) 0.054(4) 0.080(5) -0.008(4) 0.024(4) 0.001(3)
C50 0.037(3) 0.058(5) 0.070(5) 0.002(4) 0.013(3) -0.011(3)
C51 0.051(4) 0.042(4) 0.070(5) 0.017(4) 0.017(4) -0.006(3)
C52 0.076(5) 0.035(3) 0.044(4) 0.010(3) 0.016(4) -0.001(3)
C53 0.033(3) 0.035(3) 0.028(3) 0.005(2) 0.009(2) -0.005(2)
C54 0.034(3) 0.034(3) 0.035(3) 0.005(2) 0.008(2) 0.000(2)
C55 0.039(3) 0.039(3) 0.034(3) 0.003(3) 0.013(2) -0.004(3)
C56 0.034(3) 0.046(4) 0.036(3) -0.001(3) 0.009(3) -0.002(3)
C57 0.035(3) 0.036(3) 0.036(3) -0.002(3) 0.011(2) -0.002(2)
C58 0.035(3) 0.026(3) 0.035(3) 0.002(2) 0.009(2) -0.002(2)
C59 0.033(3) 0.029(3) 0.035(3) 0.004(2) 0.005(2) 0.001(2)
C60 0.037(3) 0.028(3) 0.035(3) 0.001(2) 0.007(2) -0.002(2)
C61 0.038(3) 0.030(3) 0.034(3) 0.001(2) 0.004(3) -0.001(2)
C62 0.036(3) 0.033(3) 0.033(3) 0.002(2) 0.011(2) -0.001(2)
C63 0.040(3) 0.035(3) 0.045(3) -0.003(3) 0.005(3) -0.001(3)
C64 0.062(4) 0.048(4) 0.045(4) -0.006(3) 0.013(3) 0.000(3)
C85 0.043(4) 0.069(7) 0.063(6) 0.005(5) 0.004(4) 0.016(4)
C86 0.039(4) 0.100(8) 0.086(7) 0.018(6) 0.025(5) -0.002(5)
C65 0.035(4) 0.095(8) 0.098(8) -0.041(7) 0.015(5) 0.004(5)
C66 0.032(3) 0.035(3) 0.032(3) 0.005(2) 0.005(2) 0.001(2)
C67 0.034(3) 0.038(3) 0.034(3) 0.002(3) 0.010(2) -0.004(2)
C68 0.033(3) 0.044(3) 0.031(3) -0.001(3) 0.008(2) -0.004(3)
C69 0.036(3) 0.031(3) 0.033(3) 0.001(2) 0.008(2) 0.001(2)
C70 0.035(3) 0.035(3) 0.028(3) -0.001(2) 0.008(2) -0.001(2)
C71 0.032(3) 0.033(3) 0.030(3) -0.001(2) 0.002(2) -0.004(2)
C72 0.033(3) 0.035(3) 0.037(3) 0.004(3) 0.011(2) 0.002(2)
C73 0.036(3) 0.033(3) 0.034(3) -0.002(2) 0.007(2) -0.003(2)
C74 0.042(3) 0.033(3) 0.035(3) 0.002(3) 0.001(3) -0.002(3)
C75 0.036(3) 0.032(3) 0.033(3) -0.004(2) 0.010(2) 0.000(2)
C76 0.039(3) 0.035(3) 0.035(3) -0.001(3) 0.012(3) -0.002(3)
C77 0.067(4) 0.042(4) 0.049(4) 0.000(3) 0.024(4) 0.009(3)
C78 0.034(3) 0.040(3) 0.042(3) 0.003(3) 0.004(3) 0.000(3)
C83 0.049(4) 0.048(4) 0.063(5) -0.013(4) 0.011(4) 0.003(3)
C84 0.069(5) 0.040(4) 0.060(4) -0.003(3) 0.019(4) -0.014(4)
C87 0.052(4) 0.034(3) 0.035(3) -0.007(3) 0.008(3) -0.004(3)
C88 0.074(5) 0.061(5) 0.038(4) -0.009(4) 0.002(4) -0.011(4)
C89 0.046(3) 0.035(3) 0.038(3) 0.006(3) 0.011(3) 0.007(3)
C90 0.095(7) 0.069(6) 0.058(5) 0.011(4) 0.019(5) 0.036(5)
C91 0.040(3) 0.046(4) 0.039(3) -0.002(3) 0.013(3) -0.001(3)
C92 0.049(4) 0.052(4) 0.040(3) -0.002(3) 0.015(3) 0.003(3)
C93 0.050(3) 0.030(3) 0.045(4) 0.004(3) 0.015(3) 0.002(3)
C94 0.065(4) 0.035(3) 0.062(4) 0.010(3) 0.021(4) 0.015(3)
C95 0.046(4) 0.071(5) 0.028(3) 0.003(3) 0.010(3) -0.006(3)
C96 0.051(4) 0.050(4) 0.043(3) 0.004(3) 0.016(3) -0.012(3)
C81 0.045(8) 0.104(13) 0.069(10) 0.007(10) -0.006(8) 0.003(9)
C79 0.070(10) 0.051(9) 0.065(9) -0.013(8) -0.014(8) 0.005(8)
C97 0.052(8) 0.059(9) 0.062(9) 0.027(8) -0.016(7) -0.005(7)
C29 0.055(6) 0.085(8) 0.070(7) 0.022(6) -0.013(5) 0.002(5)
C30 0.040(5) 0.123(11) 0.071(7) -0.005(7) 0.001(5) -0.010(6)
C12 0.067(6) 0.102(9) 0.069(7) -0.035(7) -0.012(6) -0.006(7)
C82 0.053(8) 0.065(9) 0.064(9) -0.002(8) -0.018(7) 0.017(7)
C80 0.053(8) 0.058(9) 0.092(11) -0.008(8) 0.000(8) -0.012(7)
C98 0.053(8) 0.102(12) 0.053(8) -0.004(8) 0.004(7) 0.004(8)
C111 0.056(14) 0.087(16) 0.073(15) 0.008(14) -0.004(13) 0.006(13)
C112 0.055(14) 0.103(16) 0.086(15) -0.012(15) -0.005(13) -0.019(14)
C113 0.050(13) 0.091(16) 0.049(13) -0.002(13) -0.009(12) 0.003(13)
C99 0.069(5) 0.050(4) 0.064(5) -0.015(4) 0.010(4) -0.011(4)
C100 0.062(5) 0.075(6) 0.051(4) -0.021(4) 0.013(4) 0.003(4)
C101 0.070(5) 0.059(5) 0.041(4) 0.009(4) 0.008(4) 0.007(4)
C102 0.080(6) 0.060(5) 0.062(5) 0.010(4) 0.023(5) -0.004(4)
C103 0.050(4) 0.060(5) 0.062(4) -0.008(4) 0.025(4) -0.011(4)
C104 0.050(4) 0.062(5) 0.055(4) 0.007(4) 0.020(3) 0.018(4)
C105 0.065(4) 0.036(4) 0.065(5) 0.004(3) 0.019(4) -0.005(3)
C106 0.066(5) 0.042(4) 0.047(4) 0.005(3) -0.001(3) 0.007(3)
C114 0.067(18) 0.09(2) 0.10(2) -0.014(18) 0.014(17) 0.017(17)
C115 0.064(15) 0.086(17) 0.088(16) 0.007(15) 0.009(14) 0.004(15)
C116 0.055(15) 0.094(17) 0.099(17) -0.006(16) 0.013(14) 0.007(15)
Cl4 0.102(9) 0.056(8) 0.118(9) -0.020(7) 0.050(7) -0.016(6)
Cl9 0.055(5) 0.056(9) 0.024(3) -0.006(6) 0.011(3) -0.011(6)
C108 0.076(9) 0.054(9) 0.068(8) -0.005(8) 0.020(8) -0.003(8)
Cl3 0.029(4) 0.022(3) 0.050(6) 0.004(4) 0.001(4) 0.005(3)
C107 0.044(7) 0.038(7) 0.034(8) -0.005(6) 0.012(7) 0.004(6)
Cl1 0.100(5) 0.032(3) 0.048(7) 0.003(4) 0.005(5) 0.024(3)
Cl5 0.049(4) 0.028(5) 0.024(3) -0.003(4) 0.009(2) -0.018(4)
C109 0.079(9) 0.055(9) 0.062(8) -0.002(8) 0.022(8) -0.011(8)
Cl6 0.110(8) 0.041(6) 0.062(5) 0.003(4) 0.050(5) 0.003(5)
Cl2 0.034(6) 0.021(4) 0.028(6) 0.000(4) -0.012(5) 0.010(4)
C110 0.043(8) 0.038(8) 0.043(9) -0.006(8) 0.015(8) 0.005(7)
Cl8 0.096(7) 0.035(5) 0.051(9) -0.007(6) 0.024(8) 0.017(5)
B1 0.036(3) 0.028(3) 0.029(3) 0.003(3) 0.006(3) 0.000(3)
B2 0.032(3) 0.035(3) 0.033(3) 0.005(3) 0.007(3) 0.001(3)
B3 0.024(3) 0.053(4) 0.045(4) -0.008(3) 0.009(3) 0.000(3)

loop_
_atom_type_symbol
_atom_type_description
_atom_type_scat_dispersion_real
_atom_type_scat_dispersion_imag
_atom_type_scat_source
C C 0.0181 0.0091 'International Tables Vol C Tables 4.2.6.8 and 6.1.1.4'
H H 0.0000 0.0000 'International Tables Vol C Tables 4.2.6.8 and 6.1.1.4'
B B 0.0090 0.0039 'International Tables Vol C Tables 4.2.6.8 and 6.1.1.4'
Cl Cl 0.3639 0.7018 'International Tables Vol C Tables 4.2.6.8 and 6.1.1.4'
N N 0.0311 0.0180 'International Tables Vol C Tables 4.2.6.8 and 6.1.1.4'

loop_
_geom_angle_atom_site_label_1
_geom_angle_atom_site_label_2
_geom_angle_atom_site_label_3
_geom_angle
_geom_angle_site_symmetry_1
_geom_angle_site_symmetry_3
_geom_angle_publ_flag
C4 N1 C3 118.0(5) . . ?
C8 N2 C9 118.8(5) . . ?
C17 N3 H3 117.9 . . ?
C17 N3 C18 124.1(5) . . ?
C18 N3 H3 117.9 . . ?
C22 N4 H4 120.7 . . ?
C22 N4 C23 118.6(5) . . ?
C23 N4 H4 120.7 . . ?
C55 N5 H5 120.6 . . ?
C55 N5 C56 118.8(5) . . ?
C56 N5 H5 120.6 . . ?
C60 N6 H6 120.9 . . ?
C60 N6 C61 118.2(5) . . ?
C61 N6 H6 120.9 . . ?
C68 N7 H7 120.9 . . ?
C68 N7 C69 118.2(5) . . ?
C69 N7 H7 120.9 . . ?
C73 N8 H8 118.1 . . ?
C74 N8 H8 118.1 . . ?
C74 N8 C73 123.9(5) . . ?
C2 C1 C5 115.6(5) . . ?
C2 C1 B1 122.2(5) . . ?
C5 C1 B1 122.1(5) . . ?
C1 C2 H2 119.8 . . ?
C3 C2 C1 120.5(6) . . ?
C3 C2 H2 119.8 . . ?
N1 C3 C2 122.9(5) . . ?
N1 C3 C11 117.0(6) . . ?
C2 C3 C11 120.2(6) . . ?
N1 C4 C5 122.2(6) . . ?
N1 C4 C13 115.0(6) . . ?
C5 C4 C13 122.8(6) . . ?
C1 C5 H5A 119.6 . . ?
C4 C5 C1 120.8(5) . . ?
C4 C5 H5A 119.6 . . ?
C7 C6 B1 122.4(5) . . ?
C10 C6 C7 115.4(5) . . ?
C10 C6 B1 121.6(5) . . ?
C6 C7 H7A 119.9 . . ?
C8 C7 C6 120.1(6) . . ?
C8 C7 H7A 119.9 . . ?
N2 C8 C7 122.9(6) . . ?
N2 C8 C25 115.5(6) . . ?
C7 C8 C25 121.7(6) . . ?
N2 C9 C10 120.9(6) . . ?
N2 C9 C27 115.9(5) . . ?
C10 C9 C27 123.2(5) . . ?
C6 C10 H10 119.0 . . ?
C9 C10 C6 121.9(6) . . ?
C9 C10 H10 119.0 . . ?
C29 C11 C3 109.7(7) . . ?
C29 C11 C30 109.0(10) . . ?
C30 C11 C3 110.6(7) . . ?
C12 C11 C3 109.1(7) . . ?
C12 C11 C29 109.8(10) . . ?
C12 C11 C30 108.6(10) . . ?
C111 C11 C3 110.3(18) . . ?
C111 C11 C112 105(3) . . ?
C111 C11 C113 112(3) . . ?
C112 C11 C3 105.2(19) . . ?
C112 C11 C113 114(3) . . ?
C113 C11 C3 110.2(15) . . ?
C14 C13 C4 108.8(6) . . ?
C31 C13 C4 113.1(5) . . ?
C31 C13 C14 107.8(6) . . ?
C31 C13 C32 109.2(6) . . ?
C32 C13 C4 108.5(6) . . ?
C32 C13 C14 109.4(7) . . ?
C13 C14 H14A 109.5 . . ?
C13 C14 H14B 109.5 . . ?
C13 C14 H14C 109.5 . . ?
H14A C14 H14B 109.5 . . ?
H14A C14 H14C 109.5 . . ?
H14B C14 H14C 109.5 . . ?
C16 C15 B1 123.0(5) . . ?
C19 C15 C16 116.7(5) . . ?
C19 C15 B1 119.9(5) . . ?
C15 C16 H16 119.2 . . ?
C17 C16 C15 121.5(6) . . ?
C17 C16 H16 119.2 . . ?
N3 C17 C16 117.8(6) . . ?
N3 C17 C33 115.3(5) . . ?
C16 C17 C33 126.8(6) . . ?
N3 C18 C19 117.4(5) . . ?
N3 C18 C35 116.9(5) . . ?
C19 C18 C35 125.7(6) . . ?
C15 C19 H19 118.7 . . ?
C18 C19 C15 122.5(5) . . ?
C18 C19 H19 118.7 . . ?
C21 C20 B1 121.8(5) . . ?
C24 C20 C21 115.4(5) . . ?
C24 C20 B1 122.0(5) . . ?
C20 C21 H21 119.3 . . ?
C22 C21 C20 121.3(6) . . ?
C22 C21 H21 119.3 . . ?
N4 C22 C21 121.6(5) . . ?
N4 C22 C37 114.6(5) . . ?
C21 C22 C37 123.8(6) . . ?
N4 C23 C24 120.8(6) . . ?
N4 C23 C39 114.7(5) . . ?
C24 C23 C39 124.4(6) . . ?
C20 C24 C23 122.3(6) . . ?
C20 C24 H24 118.9 . . ?
C23 C24 H24 118.9 . . ?
C8 C25 C26 112.4(6) . . ?
C41 C25 C8 108.6(6) . . ?
C41 C25 C26 109.5(7) . . ?
C42 C25 C8 108.1(6) . . ?
C42 C25 C26 108.6(6) . . ?
C42 C25 C41 109.7(7) . . ?
C25 C26 H26A 109.5 . . ?
C25 C26 H26B 109.5 . . ?
C25 C26 H26C 109.5 . . ?
H26A C26 H26B 109.5 . . ?
H26A C26 H26C 109.5 . . ?
H26B C26 H26C 109.5 . . ?
C9 C27 C43 108.7(5) . . ?
C9 C27 C44 112.1(5) . . ?
C28 C27 C9 109.3(5) . . ?
C28 C27 C43 110.1(5) . . ?
C28 C27 C44 108.3(5) . . ?
C43 C27 C44 108.2(5) . . ?
C27 C28 H28A 109.5 . . ?
C27 C28 H28B 109.5 . . ?
C27 C28 H28C 109.5 . . ?
H28A C28 H28B 109.5 . . ?
H28A C28 H28C 109.5 . . ?
H28B C28 H28C 109.5 . . ?
C13 C31 H31A 109.5 . . ?
C13 C31 H31B 109.5 . . ?
C13 C31 H31C 109.5 . . ?
H31A C31 H31B 109.5 . . ?
H31A C31 H31C 109.5 . . ?
H31B C31 H31C 109.5 . . ?
C13 C32 H32A 109.5 . . ?
C13 C32 H32B 109.5 . . ?
C13 C32 H32C 109.5 . . ?
H32A C32 H32B 109.5 . . ?
H32A C32 H32C 109.5 . . ?
H32B C32 H32C 109.5 . . ?
C34 C33 C17 111.0(6) . . ?
C34 C33 C45 109.4(6) . . ?
C34 C33 C46 108.4(6) . . ?
C45 C33 C17 110.0(6) . . ?
C46 C33 C17 108.4(5) . . ?
C46 C33 C45 109.6(6) . . ?
C33 C34 H34A 109.5 . . ?
C33 C34 H34B 109.5 . . ?
C33 C34 H34C 109.5 . . ?
H34A C34 H34B 109.5 . . ?
H34A C34 H34C 109.5 . . ?
H34B C34 H34C 109.5 . . ?
C36 C35 C18 111.2(6) . . ?
C36 C35 C47 109.2(7) . . ?
C36 C35 C48 110.3(7) . . ?
C47 C35 C18 109.7(5) . . ?
C47 C35 C48 108.8(7) . . ?
C48 C35 C18 107.5(6) . . ?
C35 C36 H36A 109.5 . . ?
C35 C36 H36B 109.5 . . ?
C35 C36 H36C 109.5 . . ?
H36A C36 H36B 109.5 . . ?
H36A C36 H36C 109.5 . . ?
H36B C36 H36C 109.5 . . ?
C38 C37 C22 109.2(6) . . ?
C38 C37 C49 109.6(7) . . ?
C38 C37 C50 110.1(7) . . ?
C49 C37 C22 107.8(6) . . ?
C49 C37 C50 108.7(7) . . ?
C50 C37 C22 111.4(5) . . ?
C37 C38 H38A 109.5 . . ?
C37 C38 H38B 109.5 . . ?
C37 C38 H38C 109.5 . . ?
H38A C38 H38B 109.5 . . ?
H38A C38 H38C 109.5 . . ?
H38B C38 H38C 109.5 . . ?
C23 C39 C40 108.9(6) . . ?
C23 C39 C51 111.7(5) . . ?
C23 C39 C52 108.1(5) . . ?
C40 C39 C51 109.0(6) . . ?
C40 C39 C52 110.1(6) . . ?
C52 C39 C51 109.0(6) . . ?
C39 C40 H40A 109.5 . . ?
C39 C40 H40B 109.5 . . ?
C39 C40 H40C 109.5 . . ?
H40A C40 H40B 109.5 . . ?
H40A C40 H40C 109.5 . . ?
H40B C40 H40C 109.5 . . ?
C25 C41 H41A 109.5 . . ?
C25 C41 H41B 109.5 . . ?
C25 C41 H41C 109.5 . . ?
H41A C41 H41B 109.5 . . ?
H41A C41 H41C 109.5 . . ?
H41B C41 H41C 109.5 . . ?
C25 C42 H42A 109.5 . . ?
C25 C42 H42B 109.5 . . ?
C25 C42 H42C 109.5 . . ?
H42A C42 H42B 109.5 . . ?
H42A C42 H42C 109.5 . . ?
H42B C42 H42C 109.5 . . ?
C27 C43 H43A 109.5 . . ?
C27 C43 H43B 109.5 . . ?
C27 C43 H43C 109.5 . . ?
H43A C43 H43B 109.5 . . ?
H43A C43 H43C 109.5 . . ?
H43B C43 H43C 109.5 . . ?
C27 C44 H44A 109.5 . . ?
C27 C44 H44B 109.5 . . ?
C27 C44 H44C 109.5 . . ?
H44A C44 H44B 109.5 . . ?
H44A C44 H44C 109.5 . . ?
H44B C44 H44C 109.5 . . ?
C33 C45 H45A 109.5 . . ?
C33 C45 H45B 109.5 . . ?
C33 C45 H45C 109.5 . . ?
H45A C45 H45B 109.5 . . ?
H45A C45 H45C 109.5 . . ?
H45B C45 H45C 109.5 . . ?
C33 C46 H46A 109.5 . . ?
C33 C46 H46B 109.5 . . ?
C33 C46 H46C 109.5 . . ?
H46A C46 H46B 109.5 . . ?
H46A C46 H46C 109.5 . . ?
H46B C46 H46C 109.5 . . ?
C35 C47 H47A 109.5 . . ?
C35 C47 H47B 109.5 . . ?
C35 C47 H47C 109.5 . . ?
H47A C47 H47B 109.5 . . ?
H47A C47 H47C 109.5 . . ?
H47B C47 H47C 109.5 . . ?
C35 C48 H48A 109.5 . . ?
C35 C48 H48B 109.5 . . ?
C35 C48 H48C 109.5 . . ?
H48A C48 H48B 109.5 . . ?
H48A C48 H48C 109.5 . . ?
H48B C48 H48C 109.5 . . ?
C37 C49 H49A 109.5 . . ?
C37 C49 H49B 109.5 . . ?
C37 C49 H49C 109.5 . . ?
H49A C49 H49B 109.5 . . ?
H49A C49 H49C 109.5 . . ?
H49B C49 H49C 109.5 . . ?
C37 C50 H50A 109.5 . . ?
C37 C50 H50B 109.5 . . ?
C37 C50 H50C 109.5 . . ?
H50A C50 H50B 109.5 . . ?
H50A C50 H50C 109.5 . . ?
H50B C50 H50C 109.5 . . ?
C39 C51 H51A 109.5 . . ?
C39 C51 H51B 109.5 . . ?
C39 C51 H51C 109.5 . . ?
H51A C51 H51B 109.5 . . ?
H51A C51 H51C 109.5 . . ?
H51B C51 H51C 109.5 . . ?
C39 C52 H52A 109.5 . . ?
C39 C52 H52B 109.5 . . ?
C39 C52 H52C 109.5 . . ?
H52A C52 H52B 109.5 . . ?
H52A C52 H52C 109.5 . . ?
H52B C52 H52C 109.5 . . ?
C54 C53 C57 115.4(5) . . ?
C54 C53 B2 122.7(5) . . ?
C57 C53 B2 121.4(5) . . ?
C53 C54 H54 119.3 . . ?
C55 C54 C53 121.3(6) . . ?
C55 C54 H54 119.3 . . ?
N5 C55 C54 121.8(6) . . ?
N5 C55 C63 115.1(5) . . ?
C54 C55 C63 123.1(6) . . ?
N5 C56 C57 121.3(6) . . ?
N5 C56 B3 115.3(6) . . ?
C57 C56 B3 123.4(6) . . ?
C53 C57 H57 119.3 . . ?
C56 C57 C53 121.4(6) . . ?
C56 C57 H57 119.3 . . ?
C59 C58 B2 121.2(5) . . ?
C62 C58 C59 114.7(5) . . ?
C62 C58 B2 123.9(5) . . ?
C58 C59 H59 119.0 . . ?
C60 C59 C58 121.9(5) . . ?
C60 C59 H59 119.0 . . ?
N6 C60 C59 121.4(6) . . ?
N6 C60 C76 114.8(5) . . ?
C59 C60 C76 123.8(5) . . ?
N6 C61 C62 121.5(5) . . ?
N6 C61 C78 115.6(6) . . ?
C62 C61 C78 122.8(6) . . ?
C58 C62 H62 118.9 . . ?
C61 C62 C58 122.2(6) . . ?
C61 C62 H62 118.9 . . ?
C64 C63 C55 109.2(6) . . ?
C64 C63 C83 108.1(6) . . ?
C64 C63 C84 109.2(6) . . ?
C83 C63 C55 112.9(5) . . ?
C83 C63 C84 108.9(6) . . ?
C84 C63 C55 108.5(6) . . ?
C63 C64 H64A 109.5 . . ?
C63 C64 H64B 109.5 . . ?
C63 C64 H64C 109.5 . . ?
H64A C64 H64B 109.5 . . ?
H64A C64 H64C 109.5 . . ?
H64B C64 H64C 109.5 . . ?
H85A C85 H85B 109.5 . . ?
H85A C85 H85C 109.5 . . ?
H85B C85 H85C 109.5 . . ?
B3 C85 H85A 109.5 . . ?
B3 C85 H85B 109.5 . . ?
B3 C85 H85C 109.5 . . ?
H86A C86 H86B 109.5 . . ?
H86A C86 H86C 109.5 . . ?
H86B C86 H86C 109.5 . . ?
B3 C86 H86A 109.5 . . ?
B3 C86 H86B 109.5 . . ?
B3 C86 H86C 109.5 . . ?
H65A C65 H65B 109.5 . . ?
H65A C65 H65C 109.5 . . ?
H65B C65 H65C 109.5 . . ?
B3 C65 H65A 109.5 . . ?
B3 C65 H65B 109.5 . . ?
B3 C65 H65C 109.5 . . ?
C67 C66 C70 115.0(6) . . ?
C67 C66 B2 123.3(5) . . ?
C70 C66 B2 121.5(5) . . ?
C66 C67 H67 119.2 . . ?
C66 C67 C68 121.7(6) . . ?
C68 C67 H67 119.2 . . ?
N7 C68 C67 121.9(6) . . ?
N7 C68 C87 114.8(6) . . ?
C67 C68 C87 123.3(6) . . ?
N7 C69 C70 121.8(6) . . ?
N7 C69 C89 115.6(6) . . ?
C70 C69 C89 122.6(5) . . ?
C66 C70 H70 119.3 . . ?
C69 C70 C66 121.4(6) . . ?
C69 C70 H70 119.3 . . ?
C72 C71 C75 116.7(6) . . ?
C72 C71 B2 120.9(5) . . ?
C75 C71 B2 121.8(5) . . ?
C71 C72 H72 118.8 . . ?
C73 C72 C71 122.3(6) . . ?
C73 C72 H72 118.8 . . ?
N8 C73 C72 117.4(6) . . ?
N8 C73 C91 115.7(6) . . ?
C72 C73 C91 126.9(6) . . ?
N8 C74 C75 117.6(6) . . ?
N8 C74 C93 115.8(6) . . ?
C75 C74 C93 126.6(6) . . ?
C71 C75 H75 119.0 . . ?
C74 C75 C71 122.0(6) . . ?
C74 C75 H75 119.0 . . ?
C60 C76 C77 109.5(5) . . ?
C60 C76 C95 112.8(5) . . ?
C60 C76 C96 109.5(5) . . ?
C95 C76 C77 107.6(6) . . ?
C95 C76 C96 109.0(6) . . ?
C96 C76 C77 108.4(6) . . ?
C76 C77 H77A 109.5 . . ?
C76 C77 H77B 109.5 . . ?
C76 C77 H77C 109.5 . . ?
H77A C77 H77B 109.5 . . ?
H77A C77 H77C 109.5 . . ?
H77B C77 H77C 109.5 . . ?
C61 C78 C97 108.7(7) . . ?
C61 C78 C80 109.8(9) . . ?
C81 C78 C61 111.6(9) . . ?
C81 C78 C97 110.1(14) . . ?
C79 C78 C61 109.2(8) . . ?
C79 C78 C81 110.4(14) . . ?
C79 C78 C97 106.7(13) . . ?
C82 C78 C61 109.0(7) . . ?
C82 C78 C80 106.3(12) . . ?
C98 C78 C61 115.2(8) . . ?
C98 C78 C82 108.8(12) . . ?
C98 C78 C80 107.3(13) . . ?
C63 C83 H83A 109.5 . . ?
C63 C83 H83B 109.5 . . ?
C63 C83 H83C 109.5 . . ?
H83A C83 H83B 109.5 . . ?
H83A C83 H83C 109.5 . . ?
H83B C83 H83C 109.5 . . ?
C63 C84 H84A 109.5 . . ?
C63 C84 H84B 109.5 . . ?
C63 C84 H84C 109.5 . . ?
H84A C84 H84B 109.5 . . ?
H84A C84 H84C 109.5 . . ?
H84B C84 H84C 109.5 . . ?
C68 C87 C99 108.1(6) . . ?
C88 C87 C68 113.1(6) . . ?
C88 C87 C99 107.6(6) . . ?
C88 C87 C100 110.2(7) . . ?
C100 C87 C68 108.7(6) . . ?
C100 C87 C99 109.1(7) . . ?
C87 C88 H88A 109.5 . . ?
C87 C88 H88B 109.5 . . ?
C87 C88 H88C 109.5 . . ?
H88A C88 H88B 109.5 . . ?
H88A C88 H88C 109.5 . . ?
H88B C88 H88C 109.5 . . ?
C69 C89 C90 110.0(6) . . ?
C69 C89 C102 108.1(6) . . ?
C90 C89 C102 107.4(7) . . ?
C101 C89 C69 114.2(6) . . ?
C101 C89 C90 109.7(7) . . ?
C101 C89 C102 107.1(7) . . ?
C89 C90 H90A 109.5 . . ?
C89 C90 H90B 109.5 . . ?
C89 C90 H90C 109.5 . . ?
H90A C90 H90B 109.5 . . ?
H90A C90 H90C 109.5 . . ?
H90B C90 H90C 109.5 . . ?
C73 C91 C103 110.2(6) . . ?
C92 C91 C73 109.3(5) . . ?
C92 C91 C103 110.7(6) . . ?
C92 C91 C104 109.8(6) . . ?
C104 C91 C73 109.6(6) . . ?
C104 C91 C103 107.1(6) . . ?
C91 C92 H92A 109.5 . . ?
C91 C92 H92B 109.5 . . ?
C91 C92 H92C 109.5 . . ?
H92A C92 H92B 109.5 . . ?
H92A C92 H92C 109.5 . . ?
H92B C92 H92C 109.5 . . ?
C74 C93 C94 110.9(6) . . ?
C74 C93 C105 108.9(6) . . ?
C94 C93 C105 109.7(6) . . ?
C106 C93 C74 108.5(5) . . ?
C106 C93 C94 108.4(6) . . ?
C106 C93 C105 110.5(6) . . ?
C93 C94 H94A 109.5 . . ?
C93 C94 H94B 109.5 . . ?
C93 C94 H94C 109.5 . . ?
H94A C94 H94B 109.5 . . ?
H94A C94 H94C 109.5 . . ?
H94B C94 H94C 109.5 . . ?
C76 C95 H95A 109.5 . . ?
C76 C95 H95B 109.5 . . ?
C76 C95 H95C 109.5 . . ?
H95A C95 H95B 109.5 . . ?
H95A C95 H95C 109.5 . . ?
H95B C95 H95C 109.5 . . ?
C76 C96 H96A 109.5 . . ?
C76 C96 H96B 109.5 . . ?
C76 C96 H96C 109.5 . . ?
H96A C96 H96B 109.5 . . ?
H96A C96 H96C 109.5 . . ?
H96B C96 H96C 109.5 . . ?
C78 C81 H81A 109.5 . . ?
C78 C81 H81B 109.5 . . ?
C78 C81 H81C 109.5 . . ?
H81A C81 H81B 109.5 . . ?
H81A C81 H81C 109.5 . . ?
H81B C81 H81C 109.5 . . ?
C78 C79 H79A 109.5 . . ?
C78 C79 H79B 109.5 . . ?
C78 C79 H79C 109.5 . . ?
H79A C79 H79B 109.5 . . ?
H79A C79 H79C 109.5 . . ?
H79B C79 H79C 109.5 . . ?
C78 C97 H97A 109.5 . . ?
C78 C97 H97B 109.5 . . ?
C78 C97 H97C 109.5 . . ?
H97A C97 H97B 109.5 . . ?
H97A C97 H97C 109.5 . . ?
H97B C97 H97C 109.5 . . ?
C11 C29 H29A 109.5 . . ?
C11 C29 H29B 109.5 . . ?
C11 C29 H29C 109.5 . . ?
H29A C29 H29B 109.5 . . ?
H29A C29 H29C 109.5 . . ?
H29B C29 H29C 109.5 . . ?
C11 C30 H30A 109.5 . . ?
C11 C30 H30B 109.5 . . ?
C11 C30 H30C 109.5 . . ?
H30A C30 H30B 109.5 . . ?
H30A C30 H30C 109.5 . . ?
H30B C30 H30C 109.5 . . ?
C11 C12 H12A 109.5 . . ?
C11 C12 H12B 109.5 . . ?
C11 C12 H12C 109.5 . . ?
H12A C12 H12B 109.5 . . ?
H12A C12 H12C 109.5 . . ?
H12B C12 H12C 109.5 . . ?
C78 C82 H82A 109.5 . . ?
C78 C82 H82B 109.5 . . ?
C78 C82 H82C 109.5 . . ?
H82A C82 H82B 109.5 . . ?
H82A C82 H82C 109.5 . . ?
H82B C82 H82C 109.5 . . ?
C78 C80 H80A 109.5 . . ?
C78 C80 H80B 109.5 . . ?
C78 C80 H80C 109.5 . . ?
H80A C80 H80B 109.5 . . ?
H80A C80 H80C 109.5 . . ?
H80B C80 H80C 109.5 . . ?
C78 C98 H98A 109.5 . . ?
C78 C98 H98B 109.5 . . ?
C78 C98 H98C 109.5 . . ?
H98A C98 H98B 109.5 . . ?
H98A C98 H98C 109.5 . . ?
H98B C98 H98C 109.5 . . ?
C11 C111 H11M 109.5 . . ?
C11 C111 H11N 109.5 . . ?
C11 C111 H11O 109.5 . . ?
H11M C111 H11N 109.5 . . ?
H11M C111 H11O 109.5 . . ?
H11N C111 H11O 109.5 . . ?
C11 C112 H11P 109.5 . . ?
C11 C112 H11Q 109.5 . . ?
C11 C112 H11R 109.5 . . ?
H11P C112 H11Q 109.5 . . ?
H11P C112 H11R 109.5 . . ?
H11Q C112 H11R 109.5 . . ?
H11S C112 H11T 109.5 . . ?
H11S C112 H11U 109.5 . . ?
H11T C112 H11U 109.5 . . ?
C11 C113 H11V 109.5 . . ?
C11 C113 H11W 109.5 . . ?
C11 C113 H11X 109.5 . . ?
H11V C113 H11W 109.5 . . ?
H11V C113 H11X 109.5 . . ?
H11W C113 H11X 109.5 . . ?
C87 C99 H99A 109.5 . . ?
C87 C99 H99B 109.5 . . ?
C87 C99 H99C 109.5 . . ?
H99A C99 H99B 109.5 . . ?
H99A C99 H99C 109.5 . . ?
H99B C99 H99C 109.5 . . ?
C87 C100 H10A 109.5 . . ?
C87 C100 H10B 109.5 . . ?
C87 C100 H10C 109.5 . . ?
H10A C100 H10B 109.5 . . ?
H10A C100 H10C 109.5 . . ?
H10B C100 H10C 109.5 . . ?
C89 C101 H10D 109.5 . . ?
C89 C101 H10E 109.5 . . ?
C89 C101 H10F 109.5 . . ?
H10D C101 H10E 109.5 . . ?
H10D C101 H10F 109.5 . . ?
H10E C101 H10F 109.5 . . ?
C89 C102 H10G 109.5 . . ?
C89 C102 H10H 109.5 . . ?
C89 C102 H10I 109.5 . . ?
H10G C102 H10H 109.5 . . ?
H10G C102 H10I 109.5 . . ?
H10H C102 H10I 109.5 . . ?
C91 C103 H10J 109.5 . . ?
C91 C103 H10K 109.5 . . ?
C91 C103 H10L 109.5 . . ?
H10J C103 H10K 109.5 . . ?
H10J C103 H10L 109.5 . . ?
H10K C103 H10L 109.5 . . ?
C91 C104 H10M 109.5 . . ?
C91 C104 H10N 109.5 . . ?
C91 C104 H10O 109.5 . . ?
H10M C104 H10N 109.5 . . ?
H10M C104 H10O 109.5 . . ?
H10N C104 H10O 109.5 . . ?
C93 C105 H10P 109.5 . . ?
C93 C105 H10Q 109.5 . . ?
C93 C105 H10R 109.5 . . ?
H10P C105 H10Q 109.5 . . ?
H10P C105 H10R 109.5 . . ?
H10Q C105 H10R 109.5 . . ?
C93 C106 H10S 109.5 . . ?
C93 C106 H10T 109.5 . . ?
C93 C106 H10U 109.5 . . ?
H10S C106 H10T 109.5 . . ?
H10S C106 H10U 109.5 . . ?
H10T C106 H10U 109.5 . . ?
H11A C114 H11B 109.5 . . ?
H11A C114 H11C 109.5 . . ?
H11B C114 H11C 109.5 . . ?
H11D C114 H11E 109.5 . . ?
H11D C114 H11F 109.5 . . ?
H11E C114 H11F 109.5 . . ?
B3 C114 H11A 109.5 . . ?
B3 C114 H11B 109.5 . . ?
B3 C114 H11C 109.5 . . ?
B3 C114 H11D 109.5 . . ?
B3 C114 H11E 109.5 . . ?
B3 C114 H11F 109.5 . . ?
H11G C115 H11H 109.5 . . ?
H11G C115 H11I 109.5 . . ?
H11H C115 H11I 109.5 . . ?
B3 C115 H11G 109.5 . . ?
B3 C115 H11H 109.5 . . ?
B3 C115 H11I 109.5 . . ?
H11J C116 H11K 109.5 . . ?
H11J C116 H11L 109.5 . . ?
H11K C116 H11L 109.5 . . ?
B3 C116 H11J 109.5 . . ?
B3 C116 H11K 109.5 . . ?
B3 C116 H11L 109.5 . . ?
Cl4 C108 H10V 111.0 . . ?
Cl4 C108 H10W 111.0 . . ?
Cl9 C108 Cl4 104(3) . . ?
Cl9 C108 H10V 111.0 . . ?
Cl9 C108 H10W 111.0 . . ?
H10V C108 H10W 109.0 . . ?
Cl3 C107 H10X 109.6 . . ?
Cl3 C107 H10Y 109.6 . . ?
H10X C107 H10Y 108.1 . . ?
Cl1 C107 Cl3 110.4(17) . . ?
Cl1 C107 H10X 109.6 . . ?
Cl1 C107 H10Y 109.6 . . ?
Cl5 C109 H10Z 107.3 . . ?
Cl5 C109 H 107.4 . . ?
Cl5 C109 Cl6 120(2) . . ?
H10Z C109 H 106.9 . . ?
Cl6 C109 H10Z 107.3 . . ?
Cl6 C109 H 107.3 . . ?
Cl2 C110 H11Y 107.0 . . ?
Cl2 C110 HA 107.0 . . ?
Cl2 C110 Cl8 121(3) . . ?
H11Y C110 HA 106.8 . . ?
Cl8 C110 H11Y 107.0 . . ?
Cl8 C110 HA 107.0 . . ?
C1 B1 C6 114.2(5) . . ?
C1 B1 C15 102.0(5) . . ?
C6 B1 C15 111.3(5) . . ?
C20 B1 C1 113.6(5) . . ?
C20 B1 C6 102.2(5) . . ?
C20 B1 C15 114.0(5) . . ?
C58 B2 C53 113.5(5) . . ?
C58 B2 C66 104.9(5) . . ?
C58 B2 C71 114.2(5) . . ?
C66 B2 C53 112.7(5) . . ?
C71 B2 C53 99.6(5) . . ?
C71 B2 C66 112.2(5) . . ?
C56 B3 C86 106.3(7) . . ?
C56 B3 C114 104(2) . . ?
C85 B3 C56 109.9(7) . . ?
C85 B3 C86 105.3(8) . . ?
C65 B3 C56 112.6(6) . . ?
C65 B3 C85 113.2(9) . . ?
C65 B3 C86 109.0(9) . . ?
C115 B3 C56 116(3) . . ?
C115 B3 C114 114(4) . . ?
C116 B3 C56 112(3) . . ?
C116 B3 C114 98(4) . . ?
C116 B3 C115 110(4) . . ?

loop_
_geom_bond_atom_site_label_1
_geom_bond_atom_site_label_2
_geom_bond_distance
_geom_bond_site_symmetry_2
_geom_bond_publ_flag
N1 C3 1.342(8) . ?
N1 C4 1.340(8) . ?
N2 C8 1.326(8) . ?
N2 C9 1.354(8) . ?
N3 H3 0.8600 . ?
N3 C17 1.350(8) . ?
N3 C18 1.353(8) . ?
N4 H4 0.8600 . ?
N4 C22 1.346(8) . ?
N4 C23 1.356(8) . ?
N5 H5 0.8600 . ?
N5 C55 1.346(8) . ?
N5 C56 1.351(9) . ?
N6 H6 0.8600 . ?
N6 C60 1.347(8) . ?
N6 C61 1.358(8) . ?
N7 H7 0.8600 . ?
N7 C68 1.343(8) . ?
N7 C69 1.348(8) . ?
N8 H8 0.8600 . ?
N8 C73 1.371(8) . ?
N8 C74 1.358(9) . ?
C1 C2 1.400(8) . ?
C1 C5 1.405(8) . ?
C1 B1 1.631(9) . ?
C2 H2 0.9300 . ?
C2 C3 1.385(9) . ?
C3 C11 1.559(9) . ?
C4 C5 1.392(9) . ?
C4 C13 1.533(9) . ?
C5 H5A 0.9300 . ?
C6 C7 1.404(9) . ?
C6 C10 1.401(9) . ?
C6 B1 1.633(9) . ?
C7 H7A 0.9300 . ?
C7 C8 1.394(9) . ?
C8 C25 1.548(8) . ?
C9 C10 1.383(9) . ?
C9 C27 1.523(9) . ?
C10 H10 0.9300 . ?
C11 C29 1.518(15) . ?
C11 C30 1.538(15) . ?
C11 C12 1.516(15) . ?
C11 C111 1.48(5) . ?
C11 C112 1.54(5) . ?
C11 C113 1.54(5) . ?
C13 C14 1.532(10) . ?
C13 C31 1.523(9) . ?
C13 C32 1.529(10) . ?
C14 H14A 0.9600 . ?
C14 H14B 0.9600 . ?
C14 H14C 0.9600 . ?
C15 C16 1.394(9) . ?
C15 C19 1.392(9) . ?
C15 B1 1.650(9) . ?
C16 H16 0.9300 . ?
C16 C17 1.385(9) . ?
C17 C33 1.535(9) . ?
C18 C19 1.375(8) . ?
C18 C35 1.533(8) . ?
C19 H19 0.9300 . ?
C20 C21 1.400(8) . ?
C20 C24 1.377(9) . ?
C20 B1 1.627(8) . ?
C21 H21 0.9300 . ?
C21 C22 1.384(9) . ?
C22 C37 1.542(8) . ?
C23 C24 1.390(9) . ?
C23 C39 1.526(9) . ?
C24 H24 0.9300 . ?
C25 C26 1.551(11) . ?
C25 C41 1.528(11) . ?
C25 C42 1.521(10) . ?
C26 H26A 0.9600 . ?
C26 H26B 0.9600 . ?
C26 H26C 0.9600 . ?
C27 C28 1.519(9) . ?
C27 C43 1.529(9) . ?
C27 C44 1.540(9) . ?
C28 H28A 0.9600 . ?
C28 H28B 0.9600 . ?
C28 H28C 0.9600 . ?
C31 H31A 0.9600 . ?
C31 H31B 0.9600 . ?
C31 H31C 0.9600 . ?
C32 H32A 0.9600 . ?
C32 H32B 0.9600 . ?
C32 H32C 0.9600 . ?
C33 C34 1.519(10) . ?
C33 C45 1.532(10) . ?
C33 C46 1.528(10) . ?
C34 H34A 0.9600 . ?
C34 H34B 0.9600 . ?
C34 H34C 0.9600 . ?
C35 C36 1.497(11) . ?
C35 C47 1.523(11) . ?
C35 C48 1.526(10) . ?
C36 H36A 0.9600 . ?
C36 H36B 0.9600 . ?
C36 H36C 0.9600 . ?
C37 C38 1.519(11) . ?
C37 C49 1.521(10) . ?
C37 C50 1.530(11) . ?
C38 H38A 0.9600 . ?
C38 H38B 0.9600 . ?
C38 H38C 0.9600 . ?
C39 C40 1.531(10) . ?
C39 C51 1.544(10) . ?
C39 C52 1.534(10) . ?
C40 H40A 0.9600 . ?
C40 H40B 0.9600 . ?
C40 H40C 0.9600 . ?
C41 H41A 0.9600 . ?
C41 H41B 0.9600 . ?
C41 H41C 0.9600 . ?
C42 H42A 0.9600 . ?
C42 H42B 0.9600 . ?
C42 H42C 0.9600 . ?
C43 H43A 0.9600 . ?
C43 H43B 0.9600 . ?
C43 H43C 0.9600 . ?
C44 H44A 0.9600 . ?
C44 H44B 0.9600 . ?
C44 H44C 0.9600 . ?
C45 H45A 0.9600 . ?
C45 H45B 0.9600 . ?
C45 H45C 0.9600 . ?
C46 H46A 0.9600 . ?
C46 H46B 0.9600 . ?
C46 H46C 0.9600 . ?
C47 H47A 0.9600 . ?
C47 H47B 0.9600 . ?
C47 H47C 0.9600 . ?
C48 H48A 0.9600 . ?
C48 H48B 0.9600 . ?
C48 H48C 0.9600 . ?
C49 H49A 0.9600 . ?
C49 H49B 0.9600 . ?
C49 H49C 0.9600 . ?
C50 H50A 0.9600 . ?
C50 H50B 0.9600 . ?
C50 H50C 0.9600 . ?
C51 H51A 0.9600 . ?
C51 H51B 0.9600 . ?
C51 H51C 0.9600 . ?
C52 H52A 0.9600 . ?
C52 H52B 0.9600 . ?
C52 H52C 0.9600 . ?
C53 C54 1.397(9) . ?
C53 C57 1.403(8) . ?
C53 B2 1.642(9) . ?
C54 H54 0.9300 . ?
C54 C55 1.388(9) . ?
C55 C63 1.534(9) . ?
C56 C57 1.390(9) . ?
C56 B3 1.539(9) . ?
C57 H57 0.9300 . ?
C58 C59 1.400(9) . ?
C58 C62 1.389(8) . ?
C58 B2 1.628(9) . ?
C59 H59 0.9300 . ?
C59 C60 1.388(9) . ?
C60 C76 1.516(8) . ?
C61 C62 1.379(9) . ?
C61 C78 1.534(8) . ?
C62 H62 0.9300 . ?
C63 C64 1.517(10) . ?
C63 C83 1.530(10) . ?
C63 C84 1.534(10) . ?
C64 H64A 0.9600 . ?
C64 H64B 0.9600 . ?
C64 H64C 0.9600 . ?
C85 H85A 0.9600 . ?
C85 H85B 0.9600 . ?
C85 H85C 0.9600 . ?
C85 B3 1.503(13) . ?
C86 H86A 0.9600 . ?
C86 H86B 0.9600 . ?
C86 H86C 0.9600 . ?
C86 B3 1.575(14) . ?
C65 H65A 0.9600 . ?
C65 H65B 0.9600 . ?
C65 H65C 0.9600 . ?
C65 B3 1.472(14) . ?
C66 C67 1.393(9) . ?
C66 C70 1.399(8) . ?
C66 B2 1.641(9) . ?
C67 H67 0.9300 . ?
C67 C68 1.393(9) . ?
C68 C87 1.538(8) . ?
C69 C70 1.398(9) . ?
C69 C89 1.520(8) . ?
C70 H70 0.9300 . ?
C71 C72 1.394(9) . ?
C71 C75 1.405(9) . ?
C71 B2 1.639(9) . ?
C72 H72 0.9300 . ?
C72 C73 1.373(9) . ?
C73 C91 1.536(9) . ?
C74 C75 1.375(9) . ?
C74 C93 1.523(9) . ?
C75 H75 0.9300 . ?
C76 C77 1.542(9) . ?
C76 C95 1.522(9) . ?
C76 C96 1.529(9) . ?
C77 H77A 0.9600 . ?
C77 H77B 0.9600 . ?
C77 H77C 0.9600 . ?
C78 C81 1.53(2) . ?
C78 C79 1.496(19) . ?
C78 C97 1.545(18) . ?
C78 C82 1.530(18) . ?
C78 C80 1.556(19) . ?
C78 C98 1.51(2) . ?
C83 H83A 0.9600 . ?
C83 H83B 0.9600 . ?
C83 H83C 0.9600 . ?
C84 H84A 0.9600 . ?
C84 H84B 0.9600 . ?
C84 H84C 0.9600 . ?
C87 C88 1.514(11) . ?
C87 C99 1.567(11) . ?
C87 C100 1.515(11) . ?
C88 H88A 0.9600 . ?
C88 H88B 0.9600 . ?
C88 H88C 0.9600 . ?
C89 C90 1.544(11) . ?
C89 C101 1.507(11) . ?
C89 C102 1.569(12) . ?
C90 H90A 0.9600 . ?
C90 H90B 0.9600 . ?
C90 H90C 0.9600 . ?
C91 C92 1.528(9) . ?
C91 C103 1.549(10) . ?
C91 C104 1.530(10) . ?
C92 H92A 0.9600 . ?
C92 H92B 0.9600 . ?
C92 H92C 0.9600 . ?
C93 C94 1.531(11) . ?
C93 C105 1.552(10) . ?
C93 C106 1.521(10) . ?
C94 H94A 0.9600 . ?
C94 H94B 0.9600 . ?
C94 H94C 0.9600 . ?
C95 H95A 0.9600 . ?
C95 H95B 0.9600 . ?
C95 H95C 0.9600 . ?
C96 H96A 0.9600 . ?
C96 H96B 0.9600 . ?
C96 H96C 0.9600 . ?
C81 H81A 0.9600 . ?
C81 H81B 0.9600 . ?
C81 H81C 0.9600 . ?
C79 H79A 0.9600 . ?
C79 H79B 0.9600 . ?
C79 H79C 0.9600 . ?
C97 H97A 0.9600 . ?
C97 H97B 0.9600 . ?
C97 H97C 0.9600 . ?
C29 H29A 0.9600 . ?
C29 H29B 0.9600 . ?
C29 H29C 0.9600 . ?
C30 H30A 0.9600 . ?
C30 H30B 0.9600 . ?
C30 H30C 0.9600 . ?
C12 H12A 0.9600 . ?
C12 H12B 0.9600 . ?
C12 H12C 0.9600 . ?
C82 H82A 0.9600 . ?
C82 H82B 0.9600 . ?
C82 H82C 0.9600 . ?
C80 H80A 0.9600 . ?
C80 H80B 0.9600 . ?
C80 H80C 0.9600 . ?
C98 H98A 0.9600 . ?
C98 H98B 0.9600 . ?
C98 H98C 0.9600 . ?
C111 H11M 0.9600 . ?
C111 H11N 0.9600 . ?
C111 H11O 0.9600 . ?
C112 H11P 0.9600 . ?
C112 H11Q 0.9600 . ?
C112 H11R 0.9600 . ?
C112 H11S 0.9600 . ?
C112 H11T 0.9600 . ?
C112 H11U 0.9600 . ?
C113 H11V 0.9600 . ?
C113 H11W 0.9600 . ?
C113 H11X 0.9600 . ?
C99 H99A 0.9600 . ?
C99 H99B 0.9600 . ?
C99 H99C 0.9600 . ?
C100 H10A 0.9600 . ?
C100 H10B 0.9600 . ?
C100 H10C 0.9600 . ?
C101 H10D 0.9600 . ?
C101 H10E 0.9600 . ?
C101 H10F 0.9600 . ?
C102 H10G 0.9600 . ?
C102 H10H 0.9600 . ?
C102 H10I 0.9600 . ?
C103 H10J 0.9600 . ?
C103 H10K 0.9600 . ?
C103 H10L 0.9600 . ?
C104 H10M 0.9600 . ?
C104 H10N 0.9600 . ?
C104 H10O 0.9600 . ?
C105 H10P 0.9600 . ?
C105 H10Q 0.9600 . ?
C105 H10R 0.9600 . ?
C106 H10S 0.9600 . ?
C106 H10T 0.9600 . ?
C106 H10U 0.9600 . ?
C114 H11A 0.9600 . ?
C114 H11B 0.9600 . ?
C114 H11C 0.9600 . ?
C114 H11D 0.9600 . ?
C114 H11E 0.9600 . ?
C114 H11F 0.9600 . ?
C114 B3 1.71(8) . ?
C115 H11G 0.9600 . ?
C115 H11H 0.9600 . ?
C115 H11I 0.9600 . ?
C115 B3 1.40(6) . ?
C116 H11J 0.9600 . ?
C116 H11K 0.9600 . ?
C116 H11L 0.9600 . ?
C116 B3 1.31(7) . ?
Cl4 C108 1.80(5) . ?
Cl9 C108 1.77(5) . ?
C108 H10V 0.9700 . ?
C108 H10W 0.9700 . ?
Cl3 C107 1.82(3) . ?
C107 H10X 0.9700 . ?
C107 H10Y 0.9700 . ?
C107 Cl1 1.76(3) . ?
Cl5 C109 1.74(2) . ?
C109 H10Z 0.9700 . ?
C109 H 0.9700 . ?
C109 Cl6 1.75(2) . ?
Cl2 C110 1.55(5) . ?
C110 H11Y 0.9700 . ?
C110 HA 0.9700 . ?
C110 Cl8 1.75(3) . ?

loop_
_geom_torsion_atom_site_label_1
_geom_torsion_atom_site_label_2
_geom_torsion_atom_site_label_3
_geom_torsion_atom_site_label_4
_geom_torsion
_geom_torsion_site_symmetry_1
_geom_torsion_site_symmetry_2
_geom_torsion_site_symmetry_3
_geom_torsion_site_symmetry_4
_geom_torsion_publ_flag
N1 C3 C11 C29 118.6(9) . . . . ?
N1 C3 C11 C30 -1.7(11) . . . . ?
N1 C3 C11 C12 -121.1(10) . . . . ?
N1 C3 C11 C111 57(2) . . . . ?
N1 C3 C11 C112 -56(3) . . . . ?
N1 C3 C11 C113 -180(2) . . . . ?
N1 C4 C5 C1 0.1(10) . . . . ?
N1 C4 C13 C14 64.9(8) . . . . ?
N1 C4 C13 C31 -175.4(6) . . . . ?
N1 C4 C13 C32 -54.2(8) . . . . ?
N2 C8 C25 C26 175.5(6) . . . . ?
N2 C8 C25 C41 -63.2(7) . . . . ?
N2 C8 C25 C42 55.7(8) . . . . ?
N2 C9 C10 C6 0.0(9) . . . . ?
N2 C9 C27 C28 63.9(7) . . . . ?
N2 C9 C27 C43 -56.3(7) . . . . ?
N2 C9 C27 C44 -175.9(5) . . . . ?
N3 C17 C33 C34 -176.5(6) . . . . ?
N3 C17 C33 C45 -55.3(8) . . . . ?
N3 C17 C33 C46 64.5(7) . . . . ?
N3 C18 C19 C15 0.0(9) . . . . ?
N3 C18 C35 C36 176.6(6) . . . . ?
N3 C18 C35 C47 55.6(8) . . . . ?
N3 C18 C35 C48 -62.6(8) . . . . ?
N4 C22 C37 C38 -59.3(8) . . . . ?
N4 C22 C37 C49 59.7(8) . . . . ?
N4 C22 C37 C50 178.8(6) . . . . ?
N4 C23 C24 C20 -1.6(9) . . . . ?
N4 C23 C39 C40 -61.8(7) . . . . ?
N4 C23 C39 C51 177.7(6) . . . . ?
N4 C23 C39 C52 57.8(7) . . . . ?
N5 C55 C63 C64 -59.9(8) . . . . ?
N5 C55 C63 C83 179.8(6) . . . . ?
N5 C55 C63 C84 59.0(7) . . . . ?
N5 C56 C57 C53 1.2(10) . . . . ?
N5 C56 B3 C85 56.2(9) . . . . ?
N5 C56 B3 C86 -57.3(9) . . . . ?
N5 C56 B3 C65 -176.6(9) . . . . ?
N5 C56 B3 C114 138(3) . . . . ?
N5 C56 B3 C115 11(4) . . . . ?
N5 C56 B3 C116 -117(4) . . . . ?
N6 C60 C76 C77 -60.3(7) . . . . ?
N6 C60 C76 C95 179.9(6) . . . . ?
N6 C60 C76 C96 58.3(7) . . . . ?
N6 C61 C62 C58 -1.7(9) . . . . ?
N6 C61 C78 C81 8.2(14) . . . . ?
N6 C61 C78 C79 -114.1(12) . . . . ?
N6 C61 C78 C97 129.9(11) . . . . ?
N6 C61 C78 C82 54.3(11) . . . . ?
N6 C61 C78 C80 -61.8(12) . . . . ?
N6 C61 C78 C98 176.9(11) . . . . ?
N7 C68 C87 C88 -177.7(6) . . . . ?
N7 C68 C87 C99 63.2(8) . . . . ?
N7 C68 C87 C100 -55.0(8) . . . . ?
N7 C69 C70 C66 -1.0(9) . . . . ?
N7 C69 C89 C90 51.8(8) . . . . ?
N7 C69 C89 C101 175.7(6) . . . . ?
N7 C69 C89 C102 -65.2(8) . . . . ?
N8 C73 C91 C92 -69.5(7) . . . . ?
N8 C73 C91 C103 52.4(8) . . . . ?
N8 C73 C91 C104 170.0(6) . . . . ?
N8 C74 C75 C71 -0.2(9) . . . . ?
N8 C74 C93 C94 -175.2(6) . . . . ?
N8 C74 C93 C105 -54.4(8) . . . . ?
N8 C74 C93 C106 65.9(7) . . . . ?
C1 C2 C3 N1 -0.6(10) . . . . ?
C1 C2 C3 C11 178.1(6) . . . . ?
C2 C1 C5 C4 1.2(9) . . . . ?
C2 C1 B1 C6 -33.4(8) . . . . ?
C2 C1 B1 C15 86.7(6) . . . . ?
C2 C1 B1 C20 -150.1(6) . . . . ?
C2 C3 C11 C29 -60.2(10) . . . . ?
C2 C3 C11 C30 179.5(9) . . . . ?
C2 C3 C11 C12 60.1(11) . . . . ?
C2 C3 C11 C111 -122(2) . . . . ?
C2 C3 C11 C112 125(3) . . . . ?
C2 C3 C11 C113 2(2) . . . . ?
C3 N1 C4 C5 -1.7(9) . . . . ?
C3 N1 C4 C13 178.8(6) . . . . ?
C4 N1 C3 C2 1.9(9) . . . . ?
C4 N1 C3 C11 -176.8(6) . . . . ?
C5 C1 C2 C3 -1.0(9) . . . . ?
C5 C1 B1 C6 150.4(5) . . . . ?
C5 C1 B1 C15 -89.4(6) . . . . ?
C5 C1 B1 C20 33.7(8) . . . . ?
C5 C4 C13 C14 -114.6(7) . . . . ?
C5 C4 C13 C31 5.1(9) . . . . ?
C5 C4 C13 C32 126.3(7) . . . . ?
C6 C7 C8 N2 -0.4(9) . . . . ?
C6 C7 C8 C25 179.8(6) . . . . ?
C7 C6 C10 C9 0.3(8) . . . . ?
C7 C6 B1 C1 -35.7(8) . . . . ?
C7 C6 B1 C15 -150.4(5) . . . . ?
C7 C6 B1 C20 87.5(6) . . . . ?
C7 C8 C25 C26 -4.6(9) . . . . ?
C7 C8 C25 C41 116.6(7) . . . . ?
C7 C8 C25 C42 -124.5(7) . . . . ?
C8 N2 C9 C10 -0.4(8) . . . . ?
C8 N2 C9 C27 178.1(5) . . . . ?
C9 N2 C8 C7 0.7(9) . . . . ?
C9 N2 C8 C25 -179.5(5) . . . . ?
C10 C6 C7 C8 -0.1(8) . . . . ?
C10 C6 B1 C1 154.0(5) . . . . ?
C10 C6 B1 C15 39.2(7) . . . . ?
C10 C6 B1 C20 -82.9(6) . . . . ?
C10 C9 C27 C28 -117.6(6) . . . . ?
C10 C9 C27 C43 122.2(6) . . . . ?
C10 C9 C27 C44 2.6(8) . . . . ?
C13 C4 C5 C1 179.6(6) . . . . ?
C15 C16 C17 N3 -0.1(9) . . . . ?
C15 C16 C17 C33 176.3(6) . . . . ?
C16 C15 C19 C18 -0.3(9) . . . . ?
C16 C15 B1 C1 87.6(6) . . . . ?
C16 C15 B1 C6 -150.3(5) . . . . ?
C16 C15 B1 C20 -35.3(8) . . . . ?
C16 C17 C33 C34 7.0(9) . . . . ?
C16 C17 C33 C45 128.2(7) . . . . ?
C16 C17 C33 C46 -111.9(7) . . . . ?
C17 N3 C18 C19 0.3(9) . . . . ?
C17 N3 C18 C35 180.0(6) . . . . ?
C18 N3 C17 C16 -0.2(9) . . . . ?
C18 N3 C17 C33 -177.0(5) . . . . ?
C19 C15 C16 C17 0.3(9) . . . . ?
C19 C15 B1 C1 -85.3(6) . . . . ?
C19 C15 B1 C6 36.8(7) . . . . ?
C19 C15 B1 C20 151.8(5) . . . . ?
C19 C18 C35 C36 -3.7(10) . . . . ?
C19 C18 C35 C47 -124.7(8) . . . . ?
C19 C18 C35 C48 117.1(7) . . . . ?
C20 C21 C22 N4 -1.2(9) . . . . ?
C20 C21 C22 C37 176.5(6) . . . . ?
C21 C20 C24 C23 0.1(9) . . . . ?
C21 C20 B1 C1 -155.6(5) . . . . ?
C21 C20 B1 C6 81.0(7) . . . . ?
C21 C20 B1 C15 -39.3(8) . . . . ?
C21 C22 C37 C38 122.9(7) . . . . ?
C21 C22 C37 C49 -118.1(7) . . . . ?
C21 C22 C37 C50 1.0(9) . . . . ?
C22 N4 C23 C24 1.7(9) . . . . ?
C22 N4 C23 C39 179.4(6) . . . . ?
C23 N4 C22 C21 -0.4(9) . . . . ?
C23 N4 C22 C37 -178.3(5) . . . . ?
C24 C20 C21 C22 1.3(9) . . . . ?
C24 C20 B1 C1 35.0(8) . . . . ?
C24 C20 B1 C6 -88.5(6) . . . . ?
C24 C20 B1 C15 151.3(5) . . . . ?
C24 C23 C39 C40 115.8(7) . . . . ?
C24 C23 C39 C51 -4.7(9) . . . . ?
C24 C23 C39 C52 -124.6(7) . . . . ?
C27 C9 C10 C6 -178.5(5) . . . . ?
C35 C18 C19 C15 -179.7(6) . . . . ?
C39 C23 C24 C20 -179.0(6) . . . . ?
C53 C54 C55 N5 1.8(9) . . . . ?
C53 C54 C55 C63 -179.6(6) . . . . ?
C54 C53 C57 C56 -0.1(9) . . . . ?
C54 C53 B2 C58 -34.7(8) . . . . ?
C54 C53 B2 C66 -153.9(5) . . . . ?
C54 C53 B2 C71 87.1(6) . . . . ?
C54 C55 C63 C64 121.4(7) . . . . ?
C54 C55 C63 C83 1.1(9) . . . . ?
C54 C55 C63 C84 -119.7(7) . . . . ?
C55 N5 C56 C57 -0.8(10) . . . . ?
C55 N5 C56 B3 177.5(6) . . . . ?
C56 N5 C55 C54 -0.6(9) . . . . ?
C56 N5 C55 C63 -179.4(6) . . . . ?
C57 C53 C54 C55 -1.3(8) . . . . ?
C57 C53 B2 C58 154.2(6) . . . . ?
C57 C53 B2 C66 35.1(8) . . . . ?
C57 C53 B2 C71 -84.0(6) . . . . ?
C57 C56 B3 C85 -125.6(8) . . . . ?
C57 C56 B3 C86 120.9(9) . . . . ?
C57 C56 B3 C65 1.6(12) . . . . ?
C57 C56 B3 C114 -44(3) . . . . ?
C57 C56 B3 C115 -170(4) . . . . ?
C57 C56 B3 C116 61(4) . . . . ?
C58 C59 C60 N6 -0.9(9) . . . . ?
C58 C59 C60 C76 179.1(5) . . . . ?
C59 C58 C62 C61 1.5(9) . . . . ?
C59 C58 B2 C53 -38.1(8) . . . . ?
C59 C58 B2 C66 85.4(6) . . . . ?
C59 C58 B2 C71 -151.3(5) . . . . ?
C59 C60 C76 C77 119.6(7) . . . . ?
C59 C60 C76 C95 -0.1(9) . . . . ?
C59 C60 C76 C96 -121.7(7) . . . . ?
C60 N6 C61 C62 0.4(9) . . . . ?
C60 N6 C61 C78 -179.6(5) . . . . ?
C61 N6 C60 C59 0.8(9) . . . . ?
C61 N6 C60 C76 -179.2(5) . . . . ?
C62 C58 C59 C60 -0.3(8) . . . . ?
C62 C58 B2 C53 147.3(6) . . . . ?
C62 C58 B2 C66 -89.2(7) . . . . ?
C62 C58 B2 C71 34.0(8) . . . . ?
C62 C61 C78 C81 -171.8(13) . . . . ?
C62 C61 C78 C79 65.8(13) . . . . ?
C62 C61 C78 C97 -50.2(13) . . . . ?
C62 C61 C78 C82 -125.7(11) . . . . ?
C62 C61 C78 C80 118.2(11) . . . . ?
C62 C61 C78 C98 -3.2(14) . . . . ?
C66 C67 C68 N7 0.7(9) . . . . ?
C66 C67 C68 C87 179.7(6) . . . . ?
C67 C66 C70 C69 0.2(9) . . . . ?
C67 C66 B2 C53 -148.2(6) . . . . ?
C67 C66 B2 C58 87.8(7) . . . . ?
C67 C66 B2 C71 -36.7(8) . . . . ?
C67 C68 C87 C88 3.2(9) . . . . ?
C67 C68 C87 C99 -115.8(7) . . . . ?
C67 C68 C87 C100 125.9(7) . . . . ?
C68 N7 C69 C70 1.6(9) . . . . ?
C68 N7 C69 C89 -179.7(5) . . . . ?
C69 N7 C68 C67 -1.4(9) . . . . ?
C69 N7 C68 C87 179.5(5) . . . . ?
C70 C66 C67 C68 -0.1(9) . . . . ?
C70 C66 B2 C53 37.0(8) . . . . ?
C70 C66 B2 C58 -87.1(6) . . . . ?
C70 C66 B2 C71 148.4(5) . . . . ?
C70 C69 C89 C90 -129.5(8) . . . . ?
C70 C69 C89 C101 -5.6(9) . . . . ?
C70 C69 C89 C102 113.5(7) . . . . ?
C71 C72 C73 N8 -2.3(9) . . . . ?
C71 C72 C73 C91 178.2(6) . . . . ?
C72 C71 C75 C74 -0.1(9) . . . . ?
C72 C71 B2 C53 81.7(6) . . . . ?
C72 C71 B2 C58 -156.9(5) . . . . ?
C72 C71 B2 C66 -37.7(7) . . . . ?
C72 C73 C91 C92 109.9(7) . . . . ?
C72 C73 C91 C103 -128.1(7) . . . . ?
C72 C73 C91 C104 -10.5(9) . . . . ?
C73 N8 C74 C75 -0.9(9) . . . . ?
C73 N8 C74 C93 179.5(5) . . . . ?
C74 N8 C73 C72 2.1(9) . . . . ?
C74 N8 C73 C91 -178.3(5) . . . . ?
C75 C71 C72 C73 1.4(9) . . . . ?
C75 C71 B2 C53 -89.1(6) . . . . ?
C75 C71 B2 C58 32.2(8) . . . . ?
C75 C71 B2 C66 151.4(5) . . . . ?
C75 C74 C93 C94 5.3(9) . . . . ?
C75 C74 C93 C105 126.1(7) . . . . ?
C75 C74 C93 C106 -113.7(7) . . . . ?
C78 C61 C62 C58 178.4(6) . . . . ?
C89 C69 C70 C66 -179.6(6) . . . . ?
C93 C74 C75 C71 179.4(6) . . . . ?
B1 C1 C2 C3 -177.4(6) . . . . ?
B1 C1 C5 C4 177.6(6) . . . . ?
B1 C6 C7 C8 -171.0(5) . . . . ?
B1 C6 C10 C9 171.3(5) . . . . ?
B1 C15 C16 C17 -172.8(6) . . . . ?
B1 C15 C19 C18 173.1(6) . . . . ?
B1 C20 C21 C22 -168.8(6) . . . . ?
B1 C20 C24 C23 170.1(6) . . . . ?
B2 C53 C54 C55 -172.9(6) . . . . ?
B2 C53 C57 C56 171.6(6) . . . . ?
B2 C58 C59 C60 -175.4(6) . . . . ?
B2 C58 C62 C61 176.5(6) . . . . ?
B2 C66 C67 C68 -175.2(6) . . . . ?
B2 C66 C70 C69 175.5(5) . . . . ?
B2 C71 C72 C73 -170.0(6) . . . . ?
B2 C71 C75 C74 171.2(5) . . . . ?
B3 C56 C57 C53 -177.0(6) . . . . ?
